data_4347353
loop_
_publ_author_name
'Bezdek, M\'at\'e J'
'Guo, Sheng'
'Chirik, Paul J.'

_publ_section_title
;
 Terpyridine Molybdenum Dinitrogen Chemistry: Synthesis of Dinitrogen
 Complexes That Vary by Five Oxidation States.
;
_journal_issue 6
_journal_name_full 'Inorganic chemistry'
_journal_page_first 3117
_journal_page_last 3127
_journal_paper_doi 10.1021/acs.inorgchem.6b00053
_journal_volume 55
_journal_year 2016
_chemical_formula_sum 'C164 H111 B2 F49 Mo2 N8 P4'
_chemical_formula_weight 3461.98
_space_group_crystal_system triclinic
_space_group_IT_number 2
_space_group_name_Hall '-P 1'
_space_group_name_H-M_alt 'P -1'
_atom_sites_solution_hydrogens geom
_audit_creation_method SHELXL-2014
_cell_angle_alpha 85.7750(10)
_cell_angle_beta 82.7100(10)
_cell_angle_gamma 88.7860(10)
_cell_formula_units_Z 2
_cell_length_a 13.3083(4)
_cell_length_b 16.7804(4)
_cell_length_c 34.3598(9)
_cell_measurement_reflns_used 9256
_cell_measurement_temperature 100(2)
_cell_measurement_theta_max 66.54
_cell_measurement_theta_min 3.57
_cell_volume 7589.9(4)
_computing_cell_refinement 'Bruker SAINT'
_computing_data_collection 'Bruker APEX2'
_computing_data_reduction 'Bruker SAINT'
_computing_molecular_graphics 'Bruker SHELXTL'
_computing_publication_material 'Bruker SHELXTL'
_computing_structure_refinement 'SHELXL-2014 (Sheldrick 2014)'
_computing_structure_solution 'SHELXS-97 (Sheldrick 2008)'
_diffrn_ambient_temperature 100(2)
_diffrn_measured_fraction_theta_full 0.958
_diffrn_measured_fraction_theta_max 0.978
_diffrn_measurement_device_type 'Bruker APEX-II CCD'
_diffrn_measurement_method '\f and \w scans'
_diffrn_radiation_type CuK\a
_diffrn_radiation_wavelength 1.54178
_diffrn_reflns_av_R_equivalents 0.0248
_diffrn_reflns_av_unetI/netI 0.0275
_diffrn_reflns_Laue_measured_fraction_full 0.958
_diffrn_reflns_Laue_measured_fraction_max 0.978
_diffrn_reflns_limit_h_max 14
_diffrn_reflns_limit_h_min -15
_diffrn_reflns_limit_k_max 19
_diffrn_reflns_limit_k_min -19
_diffrn_reflns_limit_l_max 40
_diffrn_reflns_limit_l_min -40
_diffrn_reflns_number 75788
_diffrn_reflns_point_group_measured_fraction_full 0.958
_diffrn_reflns_point_group_measured_fraction_max 0.978
_diffrn_reflns_theta_full 67.679
_diffrn_reflns_theta_max 66.712
_diffrn_reflns_theta_min 2.599
_exptl_absorpt_coefficient_mu 2.778
_exptl_absorpt_correction_T_max 0.7528
_exptl_absorpt_correction_T_min 0.6234
_exptl_absorpt_correction_type multi-scan
_exptl_absorpt_process_details 'TWINABS BRUKER AXS'
_exptl_crystal_colour red
_exptl_crystal_density_diffrn 1.515
_exptl_crystal_description Rectangular
_exptl_crystal_F_000 3492
_exptl_crystal_size_max 0.102
_exptl_crystal_size_mid 0.084
_exptl_crystal_size_min 0.067
_refine_diff_density_max 1.069
_refine_diff_density_min -0.553
_refine_diff_density_rms 0.064
_refine_ls_extinction_method none
_refine_ls_goodness_of_fit_ref 1.048
_refine_ls_hydrogen_treatment constr
_refine_ls_matrix_type full
_refine_ls_number_parameters 2174
_refine_ls_number_reflns 26281
_refine_ls_number_restraints 2
_refine_ls_restrained_S_all 1.048
_refine_ls_R_factor_all 0.0377
_refine_ls_R_factor_gt 0.0330
_refine_ls_shift/su_max 0.001
_refine_ls_shift/su_mean 0.000
_refine_ls_structure_factor_coef Fsqd
_refine_ls_weighting_details 'w=1/[\s^2^(Fo^2^)+(0.0447P)^2^+6.3022P] where P=(Fo^2^+2Fc^2^)/3'
_refine_ls_weighting_scheme calc
_refine_ls_wR_factor_gt 0.0845
_refine_ls_wR_factor_ref 0.0879
_reflns_Friedel_coverage 0.000
_reflns_number_gt 23553
_reflns_number_total 26281
_reflns_threshold_expression 'I > 2\s(I)'
_cod_data_source_file ic6b00053_si_002.cif
_cod_data_source_block MB16
_cod_database_code 4347353
_shelx_space_group_comment
;
The symmetry employed for this shelxl refinement is uniquely defined
by the following loop, which should always be used as a source of
symmetry information in preference to the above space-group names.
They are only intended as comments.
;
_shelxl_version_number 2014-3

loop_
_space_group_symop_operation_xyz
'x, y, z'
'-x, -y, -z'

loop_
_atom_site_label
_atom_site_type_symbol
_atom_site_fract_x
_atom_site_fract_y
_atom_site_fract_z
_atom_site_U_iso_or_equiv
_atom_site_adp_type
_atom_site_occupancy
_atom_site_site_symmetry_order
_atom_site_calc_flag
_atom_site_refinement_flags_posn
_atom_site_refinement_flags_adp
_atom_site_refinement_flags_occupancy
_atom_site_disorder_assembly
_atom_site_disorder_group
C1 C 0.60042(16) 0.93510(13) 0.21126(6) 0.0186(4) Uani 1 1 d . . . . .
H1 H 0.5698 0.8983 0.1968 0.022 Uiso 1 1 calc R U . . .
C2 C 0.65206(17) 0.99825(14) 0.19080(7) 0.0233(5) Uani 1 1 d . . . . .
H2 H 0.6567 1.0045 0.1629 0.028 Uiso 1 1 calc R U . . .
C3 C 0.69752(17) 1.05299(14) 0.21151(7) 0.0236(5) Uani 1 1 d . . . . .
H3 H 0.7322 1.0979 0.1981 0.028 Uiso 1 1 calc R U . . .
C4 C 0.69099(16) 1.04040(13) 0.25163(7) 0.0206(5) Uani 1 1 d . . . . .
H4 H 0.7220 1.0767 0.2663 0.025 Uiso 1 1 calc R U . . .
C5 C 0.63912(15) 0.97476(12) 0.27109(6) 0.0156(4) Uani 1 1 d . . . . .
C6 C 0.63418(15) 0.95380(12) 0.31310(6) 0.0165(4) Uani 1 1 d . . . . .
C7 C 0.68525(16) 0.99213(13) 0.33889(6) 0.0186(4) Uani 1 1 d . . . . .
H7 H 0.7244 1.0379 0.3295 0.022 Uiso 1 1 calc R U . . .
C8 C 0.68029(16) 0.96478(13) 0.37850(6) 0.0197(4) Uani 1 1 d . . . . .
C9 C 0.61779(16) 0.89931(13) 0.39078(6) 0.0202(4) Uani 1 1 d . . . . .
H9 H 0.6091 0.8802 0.4177 0.024 Uiso 1 1 calc R U . . .
C10 C 0.56846(16) 0.86209(13) 0.36407(6) 0.0180(4) Uani 1 1 d . . . . .
C11 C 0.50472(16) 0.79238(13) 0.37335(6) 0.0177(4) Uani 1 1 d . . . . .
C12 C 0.48278(17) 0.75464(14) 0.41096(7) 0.0239(5) Uani 1 1 d . . . . .
H12 H 0.5093 0.7751 0.4326 0.029 Uiso 1 1 calc R U . . .
C13 C 0.42287(18) 0.68781(15) 0.41694(7) 0.0284(5) Uani 1 1 d . . . . .
H13 H 0.4088 0.6609 0.4423 0.034 Uiso 1 1 calc R U . . .
C14 C 0.38356(18) 0.66097(14) 0.38459(7) 0.0273(5) Uani 1 1 d . . . . .
H14 H 0.3415 0.6153 0.3877 0.033 Uiso 1 1 calc R U . . .
C15 C 0.40580(16) 0.70069(13) 0.34825(7) 0.0212(5) Uani 1 1 d . . . . .
H15 H 0.3764 0.6823 0.3268 0.025 Uiso 1 1 calc R U . . .
C16 C 0.74221(16) 1.00025(13) 0.40557(7) 0.0211(5) Uani 1 1 d . . . . .
C17 C 0.7876(2) 1.07428(16) 0.39553(8) 0.0323(6) Uani 1 1 d . . . . .
H17 H 0.7768 1.1028 0.3715 0.039 Uiso 1 1 calc R U . . .
C18 C 0.8483(2) 1.10711(16) 0.41999(8) 0.0350(6) Uani 1 1 d . . . . .
H18 H 0.8794 1.1572 0.4124 0.042 Uiso 1 1 calc R U . . .
C19 C 0.86360(19) 1.06698(15) 0.45544(7) 0.0298(5) Uani 1 1 d . . . . .
H19 H 0.9057 1.0889 0.4722 0.036 Uiso 1 1 calc R U . . .
C20 C 0.8173(2) 0.99526(16) 0.46606(8) 0.0355(6) Uani 1 1 d . . . . .
H20 H 0.8258 0.9681 0.4907 0.043 Uiso 1 1 calc R U . . .
C21 C 0.7579(2) 0.96165(16) 0.44116(8) 0.0330(6) Uani 1 1 d . . . . .
H21 H 0.7276 0.9112 0.4488 0.040 Uiso 1 1 calc R U . . .
C22 C 0.30592(16) 0.94939(13) 0.25007(6) 0.0196(4) Uani 1 1 d . . . . .
C23 C 0.22552(19) 1.00365(16) 0.25211(7) 0.0301(5) Uani 1 1 d . . . . .
H23 H 0.1947 1.0189 0.2770 0.036 Uiso 1 1 calc R U . . .
C24 C 0.1902(2) 1.03565(18) 0.21809(8) 0.0402(7) Uani 1 1 d . . . . .
H24 H 0.1345 1.0722 0.2199 0.048 Uiso 1 1 calc R U . . .
C25 C 0.2346(2) 1.01534(16) 0.18157(8) 0.0338(6) Uani 1 1 d . . . . .
H25 H 0.2105 1.0384 0.1584 0.041 Uiso 1 1 calc R U . . .
C26 C 0.31435(18) 0.96112(14) 0.17906(7) 0.0257(5) Uani 1 1 d . . . . .
H26 H 0.3455 0.9467 0.1541 0.031 Uiso 1 1 calc R U . . .
C27 C 0.34879(17) 0.92789(14) 0.21320(7) 0.0217(5) Uani 1 1 d . . . . .
H27 H 0.4026 0.8897 0.2114 0.026 Uiso 1 1 calc R U . . .
C28 C 0.37261(16) 0.98713(13) 0.32322(6) 0.0189(4) Uani 1 1 d . . . . .
C29 C 0.41531(16) 1.05729(14) 0.30502(7) 0.0222(5) Uani 1 1 d . . . . .
H29 H 0.4256 1.0646 0.2771 0.027 Uiso 1 1 calc R U . . .
C30 C 0.44309(19) 1.11706(15) 0.32755(8) 0.0294(5) Uani 1 1 d . . . . .
H30 H 0.4720 1.1650 0.3149 0.035 Uiso 1 1 calc R U . . .
C31 C 0.4288(2) 1.10700(16) 0.36811(8) 0.0353(6) Uani 1 1 d . . . . .
H31 H 0.4480 1.1478 0.3833 0.042 Uiso 1 1 calc R U . . .
C32 C 0.3861(2) 1.03708(16) 0.38657(7) 0.0331(6) Uani 1 1 d . . . . .
H32 H 0.3761 1.0301 0.4145 0.040 Uiso 1 1 calc R U . . .
C33 C 0.35817(18) 0.97744(15) 0.36433(7) 0.0257(5) Uani 1 1 d . . . . .
H33 H 0.3290 0.9297 0.3771 0.031 Uiso 1 1 calc R U . . .
C34 C 0.24157(17) 0.85449(14) 0.32053(7) 0.0245(5) Uani 1 1 d . . . . .
H34A H 0.2256 0.8081 0.3068 0.037 Uiso 1 1 calc R U . . .
H34B H 0.2546 0.8369 0.3473 0.037 Uiso 1 1 calc R U . . .
H34C H 0.1843 0.8922 0.3217 0.037 Uiso 1 1 calc R U . . .
C35 C 0.78343(16) 0.80796(13) 0.28684(7) 0.0187(4) Uani 1 1 d . . . . .
C36 C 0.84468(17) 0.86194(14) 0.26194(7) 0.0251(5) Uani 1 1 d . . . . .
H36 H 0.8366 0.8692 0.2348 0.030 Uiso 1 1 calc R U . . .
C37 C 0.91754(18) 0.90496(15) 0.27695(8) 0.0330(6) Uani 1 1 d . . . . .
H37 H 0.9593 0.9414 0.2600 0.040 Uiso 1 1 calc R U . . .
C38 C 0.92949(18) 0.89492(16) 0.31649(9) 0.0344(6) Uani 1 1 d . . . . .
H38 H 0.9797 0.9241 0.3265 0.041 Uiso 1 1 calc R U . . .
C39 C 0.86831(19) 0.84239(15) 0.34141(8) 0.0301(5) Uani 1 1 d . . . . .
H39 H 0.8761 0.8359 0.3686 0.036 Uiso 1 1 calc R U . . .
C40 C 0.79540(17) 0.79917(14) 0.32659(7) 0.0229(5) Uani 1 1 d . . . . .
H40 H 0.7534 0.7633 0.3438 0.028 Uiso 1 1 calc R U . . .
C41 C 0.70176(16) 0.65107(13) 0.28845(6) 0.0189(4) Uani 1 1 d . . . . .
C42 C 0.64443(18) 0.62331(14) 0.32312(7) 0.0270(5) Uani 1 1 d . . . . .
H42 H 0.5955 0.6577 0.3360 0.032 Uiso 1 1 calc R U . . .
C43 C 0.65721(19) 0.54600(15) 0.33938(8) 0.0308(5) Uani 1 1 d . . . . .
H43 H 0.6175 0.5279 0.3632 0.037 Uiso 1 1 calc R U . . .
C44 C 0.7275(2) 0.49604(14) 0.32081(8) 0.0317(6) Uani 1 1 d . . . . .
H44 H 0.7372 0.4434 0.3320 0.038 Uiso 1 1 calc R U . . .
C45 C 0.7843(2) 0.52205(16) 0.28590(8) 0.0376(6) Uani 1 1 d . . . . .
H45 H 0.8320 0.4868 0.2729 0.045 Uiso 1 1 calc R U . . .
C46 C 0.7721(2) 0.59920(15) 0.26971(8) 0.0311(5) Uani 1 1 d . . . . .
H46 H 0.8117 0.6168 0.2458 0.037 Uiso 1 1 calc R U . . .
C47 C 0.72672(17) 0.75115(14) 0.21690(6) 0.0232(5) Uani 1 1 d . . . . .
H47A H 0.7191 0.8043 0.2037 0.035 Uiso 1 1 calc R U . . .
H47B H 0.7983 0.7350 0.2136 0.035 Uiso 1 1 calc R U . . .
H47C H 0.6870 0.7126 0.2053 0.035 Uiso 1 1 calc R U . . .
C48 C 0.40528(18) 0.54028(14) 0.27663(7) 0.0250(5) Uani 1 1 d . . . . .
H48 H 0.4373 0.5882 0.2812 0.030 Uiso 1 1 calc R U . . .
C49 C 0.4123(2) 0.47560(16) 0.30248(8) 0.0350(6) Uani 1 1 d . . . . .
H49 H 0.4473 0.4794 0.3247 0.042 Uiso 1 1 calc R U . . .
C50 C 0.3676(2) 0.40340(17) 0.29632(8) 0.0388(6) Uani 1 1 d . . . . .
H50 H 0.3707 0.3579 0.3143 0.047 Uiso 1 1 calc R U . . .
C51 C 0.31930(19) 0.40074(15) 0.26333(7) 0.0296(5) Uani 1 1 d . . . . .
H51 H 0.2893 0.3524 0.2581 0.035 Uiso 1 1 calc R U . . .
C52 C 0.31403(16) 0.46826(13) 0.23763(6) 0.0204(5) Uani 1 1 d . . . . .
C53 C 0.27088(16) 0.47002(13) 0.20080(6) 0.0198(4) Uani 1 1 d . . . . .
C54 C 0.23029(17) 0.40482(14) 0.18570(7) 0.0240(5) Uani 1 1 d . . . . .
H54 H 0.2239 0.3551 0.2009 0.029 Uiso 1 1 calc R U . . .
C55 C 0.19905(18) 0.41228(15) 0.14842(7) 0.0280(5) Uani 1 1 d . . . . .
C56 C 0.20855(17) 0.48686(15) 0.12759(7) 0.0266(5) Uani 1 1 d . . . . .
H56 H 0.1880 0.4939 0.1021 0.032 Uiso 1 1 calc R U . . .
C57 C 0.24766(16) 0.55075(14) 0.14381(6) 0.0205(5) Uani 1 1 d . . . . .
C58 C 0.26117(16) 0.63137(14) 0.12501(6) 0.0214(5) Uani 1 1 d . . . . .
C59 C 0.23604(18) 0.65494(16) 0.08772(7) 0.0295(5) Uani 1 1 d . . . . .
H59 H 0.2090 0.6172 0.0726 0.035 Uiso 1 1 calc R U . . .
C60 C 0.2502(2) 0.73243(18) 0.07269(7) 0.0359(6) Uani 1 1 d . . . . .
H60 H 0.2349 0.7486 0.0470 0.043 Uiso 1 1 calc R U . . .
C61 C 0.28728(19) 0.78693(17) 0.09569(8) 0.0335(6) Uani 1 1 d . . . . .
H61 H 0.2955 0.8414 0.0863 0.040 Uiso 1 1 calc R U . . .
C62 C 0.31191(17) 0.76100(14) 0.13211(7) 0.0237(5) Uani 1 1 d . . . . .
H62 H 0.3372 0.7988 0.1476 0.028 Uiso 1 1 calc R U . . .
C63 C 0.1586(2) 0.34309(17) 0.13100(8) 0.0392(7) Uani 1 1 d D . . . .
C69 C 0.11475(17) 0.66737(13) 0.27907(6) 0.0214(5) Uani 1 1 d . . . . .
C70 C 0.17763(19) 0.64289(17) 0.30658(7) 0.0327(6) Uani 1 1 d . . . . .
H70 H 0.2481 0.6360 0.2987 0.039 Uiso 1 1 calc R U . . .
C71 C 0.1389(2) 0.6282(2) 0.34575(8) 0.0446(7) Uani 1 1 d . . . . .
H71 H 0.1833 0.6130 0.3647 0.054 Uiso 1 1 calc R U . . .
C72 C 0.0367(2) 0.63532(17) 0.35741(8) 0.0391(6) Uani 1 1 d . . . . .
H72 H 0.0105 0.6258 0.3843 0.047 Uiso 1 1 calc R U . . .
C73 C -0.0282(2) 0.65653(17) 0.32968(8) 0.0380(6) Uani 1 1 d . . . . .
H73 H -0.0992 0.6594 0.3374 0.046 Uiso 1 1 calc R U . . .
C74 C 0.0107(2) 0.67349(17) 0.29087(8) 0.0334(6) Uani 1 1 d . . . . .
H74 H -0.0336 0.6894 0.2720 0.040 Uiso 1 1 calc R U . . .
C75 C 0.07266(16) 0.64227(14) 0.20269(7) 0.0228(5) Uani 1 1 d . . . . .
C76 C 0.04602(17) 0.56317(15) 0.21367(7) 0.0281(5) Uani 1 1 d . . . . .
H76 H 0.0747 0.5353 0.2348 0.034 Uiso 1 1 calc R U . . .
C77 C -0.02164(19) 0.52469(19) 0.19429(9) 0.0425(7) Uani 1 1 d . . . . .
H77 H -0.0387 0.4706 0.2019 0.051 Uiso 1 1 calc R U . . .
C78 C -0.0643(2) 0.5647(2) 0.16394(10) 0.0506(9) Uani 1 1 d . . . . .
H78 H -0.1108 0.5383 0.1506 0.061 Uiso 1 1 calc R U . . .
C79 C -0.0396(2) 0.6431(2) 0.15283(9) 0.0497(9) Uani 1 1 d . . . . .
H79 H -0.0698 0.6706 0.1320 0.060 Uiso 1 1 calc R U . . .
C80 C 0.02942(18) 0.68265(18) 0.17188(7) 0.0340(6) Uani 1 1 d . . . . .
H80 H 0.0467 0.7365 0.1639 0.041 Uiso 1 1 calc R U . . .
C81 C 0.14287(18) 0.79418(14) 0.21938(7) 0.0272(5) Uani 1 1 d . . . . .
H81A H 0.1688 0.8119 0.1922 0.041 Uiso 1 1 calc R U . . .
H81B H 0.0697 0.8044 0.2239 0.041 Uiso 1 1 calc R U . . .
H81C H 0.1766 0.8236 0.2375 0.041 Uiso 1 1 calc R U . . .
C82 C 0.49771(16) 0.52872(13) 0.13339(6) 0.0201(4) Uani 1 1 d . . . . .
C83 C 0.49449(18) 0.44619(14) 0.14237(7) 0.0272(5) Uani 1 1 d . . . . .
H83 H 0.5072 0.4248 0.1677 0.033 Uiso 1 1 calc R U . . .
C84 C 0.4729(2) 0.39533(15) 0.11455(8) 0.0335(6) Uani 1 1 d . . . . .
H84 H 0.4709 0.3393 0.1209 0.040 Uiso 1 1 calc R U . . .
C85 C 0.4541(2) 0.42615(16) 0.07751(8) 0.0348(6) Uani 1 1 d . . . . .
H85 H 0.4387 0.3913 0.0586 0.042 Uiso 1 1 calc R U . . .
C86 C 0.45797(19) 0.50731(16) 0.06828(7) 0.0306(6) Uani 1 1 d . . . . .
H86 H 0.4460 0.5283 0.0428 0.037 Uiso 1 1 calc R U . . .
C87 C 0.47917(17) 0.55885(14) 0.09591(7) 0.0241(5) Uani 1 1 d . . . . .
H87 H 0.4811 0.6148 0.0893 0.029 Uiso 1 1 calc R U . . .
C88 C 0.58969(16) 0.67673(14) 0.14360(6) 0.0203(5) Uani 1 1 d . . . . .
C89 C 0.67888(17) 0.65767(16) 0.11994(7) 0.0284(5) Uani 1 1 d . . . . .
H89 H 0.6993 0.6034 0.1179 0.034 Uiso 1 1 calc R U . . .
C90 C 0.73754(18) 0.71790(18) 0.09938(7) 0.0332(6) Uani 1 1 d . . . . .
H90 H 0.7980 0.7046 0.0832 0.040 Uiso 1 1 calc R U . . .
C91 C 0.70914(19) 0.79680(17) 0.10210(7) 0.0331(6) Uani 1 1 d . . . . .
H91 H 0.7503 0.8376 0.0881 0.040 Uiso 1 1 calc R U . . .
C92 C 0.62062(18) 0.81684(15) 0.12523(7) 0.0270(5) Uani 1 1 d . . . . .
H92 H 0.6003 0.8712 0.1269 0.032 Uiso 1 1 calc R U . . .
C93 C 0.56161(17) 0.75643(14) 0.14612(6) 0.0212(5) Uani 1 1 d . . . . .
H93 H 0.5013 0.7700 0.1623 0.025 Uiso 1 1 calc R U . . .
C94 C 0.59724(18) 0.54544(15) 0.20155(7) 0.0290(5) Uani 1 1 d . . . . .
H94A H 0.6091 0.5784 0.2229 0.043 Uiso 1 1 calc R U . . .
H94B H 0.5672 0.4947 0.2127 0.043 Uiso 1 1 calc R U . . .
H94C H 0.6617 0.5350 0.1855 0.043 Uiso 1 1 calc R U . . .
C95 C 0.69074(16) 0.31786(13) 0.46075(6) 0.0193(4) Uani 1 1 d . . . . .
C96 C 0.61389(17) 0.37440(15) 0.45644(7) 0.0264(5) Uani 1 1 d . . . . .
H96 H 0.6317 0.4288 0.4503 0.032 Uiso 1 1 calc R U . . .
C97 C 0.51225(18) 0.35394(16) 0.46077(8) 0.0310(6) Uani 1 1 d . . . . .
C98 C 0.48281(17) 0.27558(15) 0.47109(7) 0.0286(5) Uani 1 1 d . . . . .
H98 H 0.4133 0.2616 0.4745 0.034 Uiso 1 1 calc R U . . .
C99 C 0.55710(17) 0.21843(15) 0.47636(7) 0.0238(5) Uani 1 1 d . . . . .
C100 C 0.65932(16) 0.23934(14) 0.47090(6) 0.0210(5) Uani 1 1 d . . . . .
H100 H 0.7091 0.1988 0.4742 0.025 Uiso 1 1 calc R U . . .
C101 C 0.4344(2) 0.41717(19) 0.45403(11) 0.0509(9) Uani 1 1 d . . . . .
C102 C 0.52899(18) 0.13327(16) 0.48647(8) 0.0295(5) Uani 1 1 d . . . . .
C103 C 0.88718(16) 0.28141(13) 0.46997(6) 0.0181(4) Uani 1 1 d . . . . .
C104 C 0.86155(16) 0.25112(13) 0.50903(6) 0.0201(4) Uani 1 1 d . . . . .
H104 H 0.7957 0.2621 0.5218 0.024 Uiso 1 1 calc R U . . .
C105 C 0.92838(17) 0.20566(14) 0.52982(7) 0.0218(5) Uani 1 1 d . . . . .
C106 C 1.02528(17) 0.18817(14) 0.51237(7) 0.0218(5) Uani 1 1 d . . . . .
H106 H 1.0718 0.1581 0.5266 0.026 Uiso 1 1 calc R U . . .
C107 C 1.05188(16) 0.21608(13) 0.47346(7) 0.0198(4) Uani 1 1 d . . . . .
C108 C 0.98470(16) 0.26091(12) 0.45280(6) 0.0181(4) Uani 1 1 d . . . . .
H108 H 1.0054 0.2783 0.4261 0.022 Uiso 1 1 calc R U . . .
C109 C 0.89429(19) 0.17438(17) 0.57084(7) 0.0306(6) Uani 1 1 d . . . . .
C110 C 1.15455(17) 0.19381(14) 0.45354(7) 0.0256(5) Uani 1 1 d . . . . .
C111 C 0.83352(16) 0.33855(12) 0.39999(6) 0.0176(4) Uani 1 1 d . . . . .
C112 C 0.77046(16) 0.29710(13) 0.37879(7) 0.0202(4) Uani 1 1 d . . . . .
H112 H 0.7103 0.2737 0.3923 0.024 Uiso 1 1 calc R U . . .
C113 C 0.79317(17) 0.28918(13) 0.33860(7) 0.0217(5) Uani 1 1 d . . . . .
C114 C 0.88077(17) 0.32098(13) 0.31760(7) 0.0215(5) Uani 1 1 d . . . . .
H114 H 0.8971 0.3144 0.2903 0.026 Uiso 1 1 calc R U . . .
C115 C 0.94389(16) 0.36284(13) 0.33785(7) 0.0201(4) Uani 1 1 d . . . . .
C116 C 0.91978(16) 0.37254(13) 0.37784(6) 0.0192(4) Uani 1 1 d . . . . .
H116 H 0.9633 0.4033 0.3906 0.023 Uiso 1 1 calc R U . . .
C117 C 1.03982(18) 0.39795(15) 0.31654(7) 0.0270(5) Uani 1 1 d . . . . .
C118 C 0.7198(2) 0.24991(15) 0.31687(7) 0.0285(5) Uani 1 1 d . . . . .
C119 C 0.82532(15) 0.43327(13) 0.46194(6) 0.0189(4) Uani 1 1 d . . . . .
C120 C 0.80613(16) 0.50377(14) 0.43931(6) 0.0203(4) Uani 1 1 d . . . . .
H120 H 0.7908 0.5001 0.4132 0.024 Uiso 1 1 calc R U . . .
C121 C 0.80887(17) 0.57894(14) 0.45388(7) 0.0223(5) Uani 1 1 d . . . . .
C122 C 0.83226(16) 0.58710(14) 0.49185(7) 0.0214(5) Uani 1 1 d . . . . .
H122 H 0.8354 0.6383 0.5017 0.026 Uiso 1 1 calc R U . . .
C123 C 0.85058(15) 0.51880(13) 0.51439(6) 0.0194(4) Uani 1 1 d . . . . .
C124 C 0.84780(16) 0.44370(13) 0.49984(6) 0.0198(4) Uani 1 1 d . . . . .
H124 H 0.8617 0.3979 0.5163 0.024 Uiso 1 1 calc R U . . .
C125 C 0.78147(19) 0.65352(15) 0.43108(7) 0.0289(5) Uani 1 1 d . . . . .
C126 C 0.86751(17) 0.52216(14) 0.55647(7) 0.0227(5) Uani 1 1 d . . . . .
C127 C 0.68629(16) 0.21050(13) 0.12108(6) 0.0186(4) Uani 1 1 d . . . . .
C128 C 0.59190(16) 0.19708(13) 0.14338(6) 0.0189(4) Uani 1 1 d . . . . .
H128 H 0.5422 0.1690 0.1325 0.023 Uiso 1 1 calc R U . . .
C129 C 0.56801(17) 0.22353(13) 0.18112(6) 0.0214(5) Uani 1 1 d . . . . .
C130 C 0.63729(19) 0.26557(14) 0.19800(7) 0.0251(5) Uani 1 1 d . . . . .
H130 H 0.6207 0.2846 0.2234 0.030 Uiso 1 1 calc R U . . .
C131 C 0.73182(19) 0.27919(15) 0.17669(7) 0.0265(5) Uani 1 1 d . . . . .
C132 C 0.75576(17) 0.25182(14) 0.13940(7) 0.0231(5) Uani 1 1 d . . . . .
H132 H 0.8216 0.2614 0.1258 0.028 Uiso 1 1 calc R U . . .
C133 C 0.46455(19) 0.20695(15) 0.20259(7) 0.0288(5) Uani 1 1 d . . . . .
C134 C 0.8100(2) 0.32348(19) 0.19390(8) 0.0423(7) Uani 1 1 d . . . . .
C135 C 0.78495(15) 0.10127(13) 0.07549(6) 0.0181(4) Uani 1 1 d . . . . .
C136 C 0.83900(16) 0.07188(14) 0.10596(7) 0.0213(5) Uani 1 1 d . . . . .
H136 H 0.8346 0.0999 0.1292 0.026 Uiso 1 1 calc R U . . .
C137 C 0.89899(17) 0.00300(14) 0.10340(7) 0.0240(5) Uani 1 1 d . . . . .
C138 C 0.90860(16) -0.03950(14) 0.06998(7) 0.0223(5) Uani 1 1 d . . . . .
H138 H 0.9497 -0.0864 0.0681 0.027 Uiso 1 1 calc R U . . .
C139 C 0.85599(16) -0.01118(13) 0.03928(7) 0.0208(5) Uani 1 1 d . . . . .
C140 C 0.79499(16) 0.05665(13) 0.04213(7) 0.0200(4) Uani 1 1 d . . . . .
H140 H 0.7587 0.0736 0.0208 0.024 Uiso 1 1 calc R U . . .
C141 C 0.9524(2) -0.02838(17) 0.13726(8) 0.0346(6) Uani 1 1 d . . . . .
C142 C 0.86418(17) -0.05595(14) 0.00279(7) 0.0250(5) Uani 1 1 d . . . . .
C143 C 0.61188(16) 0.16709(13) 0.05676(6) 0.0172(4) Uani 1 1 d . . . . .
C144 C 0.56928(16) 0.22192(13) 0.03104(6) 0.0195(4) Uani 1 1 d . . . . .
H144 H 0.6025 0.2712 0.0234 0.023 Uiso 1 1 calc R U . . .
C145 C 0.47915(17) 0.20701(14) 0.01605(6) 0.0218(5) Uani 1 1 d . . . . .
C146 C 0.42860(17) 0.13587(14) 0.02619(7) 0.0232(5) Uani 1 1 d . . . . .
H146 H 0.3673 0.1257 0.0161 0.028 Uiso 1 1 calc R U . . .
C147 C 0.46999(16) 0.07977(14) 0.05156(6) 0.0212(5) Uani 1 1 d . . . . .
C148 C 0.55962(16) 0.09507(13) 0.06636(6) 0.0191(4) Uani 1 1 d . . . . .
H148 H 0.5864 0.0555 0.0835 0.023 Uiso 1 1 calc R U . . .
C149 C 0.41532(18) 0.00296(15) 0.06209(7) 0.0283(5) Uani 1 1 d . . . . .
C150 C 0.43961(18) 0.26568(15) -0.01312(7) 0.0268(5) Uani 1 1 d . . . . .
C151 C 0.77993(16) 0.25667(13) 0.04989(6) 0.0177(4) Uani 1 1 d . . . . .
C152 C 0.74954(17) 0.33668(14) 0.05374(7) 0.0235(5) Uani 1 1 d . . . . .
H152 H 0.6926 0.3481 0.0722 0.028 Uiso 1 1 calc R U . . .
C153 C 0.79971(18) 0.39967(14) 0.03153(7) 0.0264(5) Uani 1 1 d . . . . .
C154 C 0.88256(17) 0.38564(14) 0.00393(7) 0.0238(5) Uani 1 1 d . . . . .
H154 H 0.9170 0.4286 -0.0114 0.029 Uiso 1 1 calc R U . . .
C155 C 0.91346(16) 0.30766(14) -0.00060(6) 0.0208(5) Uani 1 1 d . . . . .
C156 C 0.86379(16) 0.24467(13) 0.02213(6) 0.0193(4) Uani 1 1 d . . . . .
H156 H 0.8879 0.1917 0.0186 0.023 Uiso 1 1 calc R U . . .
C157 C 0.7631(2) 0.48375(17) 0.03596(10) 0.0481(8) Uani 1 1 d . . . . .
C158 C 1.00263(18) 0.29084(15) -0.03011(7) 0.0278(5) Uani 1 1 d . . . . .
C159 C 1.1276(2) 0.19214(16) 0.27990(10) 0.0430(7) Uani 1 1 d . . . . .
C160 C 1.0329(2) 0.15917(18) 0.28246(10) 0.0449(7) Uani 1 1 d . . . . .
H160 H 0.9913 0.1693 0.2621 0.054 Uiso 1 1 calc R U . . .
C161 C 1.0011(3) 0.1109(2) 0.31567(12) 0.0572(9) Uani 1 1 d . . . . .
H161 H 0.9363 0.0871 0.3185 0.069 Uiso 1 1 calc R U . . .
C162 C 1.0635(3) 0.0968(2) 0.34503(11) 0.0611(10) Uani 1 1 d . . . . .
H162 H 1.0417 0.0631 0.3679 0.073 Uiso 1 1 calc R U . . .
C163 C 1.1572(3) 0.1321(2) 0.34075(11) 0.0555(9) Uani 1 1 d . . . . .
H163 H 1.1998 0.1228 0.3608 0.067 Uiso 1 1 calc R U . . .
C164 C 1.1893(3) 0.18022(18) 0.30805(11) 0.0505(8) Uani 1 1 d . . . . .
H164 H 1.2537 0.2048 0.3052 0.061 Uiso 1 1 calc R U . . .
B1 B 0.81043(18) 0.34236(15) 0.44805(7) 0.0184(5) Uani 1 1 d . . . . .
B2 B 0.71597(18) 0.18344(15) 0.07604(7) 0.0179(5) Uani 1 1 d . . . . .
F2 F 0.34948(12) 0.38696(11) 0.44452(6) 0.0529(5) Uani 1 1 d . . . . .
F10 F 1.15862(11) 0.11838(9) 0.44330(5) 0.0373(3) Uani 1 1 d . . . . .
F11 F 1.22675(11) 0.19861(11) 0.47737(5) 0.0461(4) Uani 1 1 d . . . . .
F12 F 1.18388(11) 0.23936(9) 0.42082(5) 0.0388(4) Uani 1 1 d . . . . .
F19 F 0.75906(15) 0.64165(9) 0.39566(5) 0.0482(4) Uani 1 1 d . . . . .
F20 F 0.70268(14) 0.69233(11) 0.44969(5) 0.0572(5) Uani 1 1 d . . . . .
F21 F 0.85653(14) 0.70713(9) 0.42548(5) 0.0487(4) Uani 1 1 d . . . . .
F22 F 0.87452(12) 0.59621(8) 0.56734(4) 0.0349(3) Uani 1 1 d . . . . .
F23 F 0.79073(10) 0.48806(9) 0.58104(4) 0.0295(3) Uani 1 1 d . . . . .
F24 F 0.95140(10) 0.48258(9) 0.56491(4) 0.0339(3) Uani 1 1 d . . . . .
F25 F 0.39269(12) 0.24919(13) 0.18664(6) 0.0640(6) Uani 1 1 d . . . . .
F26 F 0.43913(12) 0.13066(10) 0.20297(5) 0.0467(4) Uani 1 1 d . . . . .
F27 F 0.45570(13) 0.22384(11) 0.24031(4) 0.0490(4) Uani 1 1 d . . . . .
F30 F 0.87348(15) 0.27467(15) 0.21178(6) 0.0715(6) Uani 1 1 d . . . . .
F32 F 0.9052(2) -0.08981(16) 0.15754(7) 0.0953(9) Uani 1 1 d . . . . .
F34 F 0.84756(13) -0.00995(10) -0.02906(4) 0.0404(4) Uani 1 1 d . . . . .
F35 F 0.79732(10) -0.11604(9) 0.00629(5) 0.0387(4) Uani 1 1 d . . . . .
F36 F 0.95574(10) -0.09027(8) -0.00560(4) 0.0307(3) Uani 1 1 d . . . . .
F37 F 0.32524(11) 0.01300(9) 0.08402(4) 0.0367(3) Uani 1 1 d . . . . .
F39 F 0.39363(12) -0.03226(9) 0.03038(5) 0.0419(4) Uani 1 1 d . . . . .
F40 F 0.47271(13) 0.24946(9) -0.05027(4) 0.0385(4) Uani 1 1 d . . . . .
F41 F 0.33844(12) 0.26653(12) -0.01047(5) 0.0541(5) Uani 1 1 d . . . . .
F42 F 0.46783(14) 0.34042(9) -0.00999(5) 0.0419(4) Uani 1 1 d . . . . .
F46 F 1.08663(11) 0.27392(12) -0.01375(5) 0.0492(4) Uani 1 1 d . . . . .
F47 F 0.98736(12) 0.22889(9) -0.05106(5) 0.0412(4) Uani 1 1 d . . . . .
F48 F 1.02432(12) 0.35295(9) -0.05648(5) 0.0421(4) Uani 1 1 d . . . . .
F49 F 1.16066(17) 0.23841(12) 0.24665(7) 0.0713(6) Uani 1 1 d . . . . .
P1 P 0.35394(4) 0.90329(3) 0.29402(2) 0.01534(11) Uani 1 1 d . . . . .
P2 P 0.68158(4) 0.75399(3) 0.26919(2) 0.01603(11) Uani 1 1 d . . . . .
P3 P 0.16809(4) 0.68717(3) 0.22782(2) 0.01745(11) Uani 1 1 d . . . . .
P4 P 0.51065(4) 0.59822(3) 0.17090(2) 0.01739(11) Uani 1 1 d . . . . .
Mo1 Mo 0.51277(2) 0.82349(2) 0.28445(2) 0.01292(5) Uani 1 1 d . . . . .
Mo2 Mo 0.34345(2) 0.63962(2) 0.20345(2) 0.01433(5) Uani 1 1 d . . . . .
N1 N 0.45055(13) 0.75804(10) 0.25043(5) 0.0150(3) Uani 1 1 d . . . . .
N2 N 0.40706(12) 0.71706(10) 0.23082(5) 0.0150(3) Uani 1 1 d . . . . .
N3 N 0.59084(12) 0.92248(10) 0.25111(5) 0.0152(3) Uani 1 1 d . . . . .
N4 N 0.57757(13) 0.88742(10) 0.32523(5) 0.0152(3) Uani 1 1 d . . . . .
N5 N 0.46790(13) 0.76519(10) 0.34127(5) 0.0164(4) Uani 1 1 d . . . . .
N6 N 0.35460(14) 0.54006(11) 0.24440(5) 0.0197(4) Uani 1 1 d . . . . .
N7 N 0.27884(13) 0.54273(11) 0.18031(5) 0.0173(4) Uani 1 1 d . . . . .
N8 N 0.30201(13) 0.68396(11) 0.14715(5) 0.0188(4) Uani 1 1 d . . . . .
F1 F 0.4675(4) 0.4759(2) 0.4269(2) 0.090(2) Uani 0.7901(18) 1 d . . P A 1
F4 F 0.43302(16) 0.12496(14) 0.50376(8) 0.0486(6) Uani 0.7901(18) 1 d . . P A 1
F7 F 0.8468(4) 0.2317(2) 0.59230(8) 0.0955(15) Uani 0.7901(18) 1 d . . P A 1
F8 F 0.9688(2) 0.1462(2) 0.59056(9) 0.0709(12) Uani 0.7901(18) 1 d . . P A 1
F9 F 0.8372(5) 0.1092(2) 0.57217(13) 0.093(2) Uani 0.7901(18) 1 d . . P A 1
F13 F 1.0425(4) 0.4763(3) 0.31850(13) 0.0694(15) Uani 0.7901(18) 1 d . . P A 1
F14 F 1.1208(2) 0.3642(2) 0.33148(10) 0.0509(8) Uani 0.7901(18) 1 d . . P A 1
F28 F 0.8747(3) 0.3635(3) 0.16696(13) 0.0524(10) Uani 0.7901(18) 1 d . . P A 1
F43 F 0.7142(3) 0.49506(15) 0.07127(9) 0.0735(10) Uani 0.7901(18) 1 d . . P A 1
F44 F 0.6916(3) 0.50434(16) 0.01166(11) 0.0862(10) Uani 0.7901(18) 1 d . . P A 1
F16 F 0.6572(3) 0.3042(3) 0.29939(16) 0.0458(9) Uani 0.7901(18) 1 d . . P A 1
F17 F 0.6508(3) 0.2045(4) 0.34106(15) 0.0442(10) Uani 0.7901(18) 1 d . . P A 1
F18 F 0.7637(7) 0.2086(5) 0.28704(19) 0.0548(16) Uani 0.7901(18) 1 d . . P A 1
F3 F 0.4050(6) 0.4606(4) 0.4843(3) 0.0695(17) Uani 0.7901(18) 1 d . . P A 1
F6 F 0.5414(3) 0.0896(2) 0.45502(9) 0.0558(9) Uani 0.7901(18) 1 d . . P A 1
F31 F 0.9537(3) 0.02267(19) 0.16563(8) 0.0620(9) Uani 0.7901(18) 1 d . . P A 1
F33 F 1.0427(3) -0.0613(2) 0.12664(10) 0.0795(13) Uani 0.7901(18) 1 d . . P A 1
F38 F 0.4630(2) -0.0500(2) 0.08502(8) 0.0367(7) Uani 0.7901(18) 1 d . . P A 1
F45 F 0.8350(2) 0.53649(15) 0.02838(12) 0.0810(11) Uani 0.7901(18) 1 d . . P A 1
C64 C 0.1058(3) 0.2819(2) 0.15550(12) 0.0418(8) Uani 0.7901(18) 1 d . . P A 1
H64 H 0.0937 0.2865 0.1831 0.050 Uiso 0.7901(18) 1 calc R U P A 1
C65 C 0.0715(3) 0.2152(2) 0.13949(13) 0.0527(10) Uani 0.7901(18) 1 d . . P A 1
H65 H 0.0329 0.1760 0.1560 0.063 Uiso 0.7901(18) 1 calc R U P A 1
C66 C 0.0936(4) 0.2056(3) 0.09949(17) 0.0610(16) Uani 0.7901(18) 1 d . . P A 1
H66 H 0.0670 0.1617 0.0883 0.073 Uiso 0.7901(18) 1 calc R U P A 1
C67 C 0.1536(3) 0.2596(3) 0.07649(13) 0.0548(11) Uani 0.7901(18) 1 d . . P A 1
H67 H 0.1721 0.2515 0.0494 0.066 Uiso 0.7901(18) 1 calc R U P A 1
C68 C 0.1883(3) 0.3266(2) 0.09211(11) 0.0467(9) Uani 0.7901(18) 1 d . . P A 1
H68 H 0.2333 0.3619 0.0758 0.056 Uiso 0.7901(18) 1 calc R U P A 1
F5 F 0.5855(3) 0.0972(3) 0.51288(16) 0.0577(13) Uani 0.7901(18) 1 d . . P A 1
F15 F 1.0534(3) 0.3836(3) 0.27783(10) 0.0456(9) Uani 0.7901(18) 1 d . . P A 1
F29 F 0.7646(5) 0.3748(5) 0.2204(2) 0.0534(17) Uani 0.7901(18) 1 d . . P A 1
F9A F 0.818(2) 0.1448(13) 0.5748(6) 0.093(2) Uani 0.2099(18) 1 d . . P A 2
F7A F 0.8102(17) 0.1948(9) 0.5856(4) 0.0955(15) Uani 0.2099(18) 1 d . . P A 2
F28A F 0.8328(10) 0.3922(9) 0.1672(5) 0.053(4) Uani 0.2099(18) 1 d . . P A 2
F13A F 1.030(2) 0.4706(14) 0.3054(6) 0.0694(15) Uani 0.2099(18) 1 d . . P A 2
F14A F 1.1132(8) 0.4074(7) 0.3372(3) 0.039(2) Uani 0.2099(18) 1 d . . P A 2
F4A F 0.4313(7) 0.1194(6) 0.4802(3) 0.0486(6) Uani 0.2099(18) 1 d . . P A 2
F1A F 0.4650(19) 0.4501(12) 0.4163(11) 0.090(2) Uani 0.2099(18) 1 d . . P A 2
F43A F 0.6848(11) 0.4959(7) 0.0491(4) 0.0735(10) Uani 0.2099(18) 1 d . . P A 2
F8A F 0.9464(10) 0.1844(10) 0.5948(4) 0.0709(12) Uani 0.2099(18) 1 d . . P A 2
F33A F 1.0446(14) -0.0207(10) 0.1286(5) 0.0795(13) Uani 0.2099(18) 1 d . . P A 2
F31A F 0.9956(11) 0.0267(9) 0.1508(3) 0.0620(9) Uani 0.2099(18) 1 d . . P A 2
F38A F 0.4833(11) -0.0545(10) 0.0726(4) 0.0367(7) Uani 0.2099(18) 1 d . . P A 2
F6A F 0.5733(14) 0.0860(11) 0.4641(4) 0.0558(9) Uani 0.2099(18) 1 d . . P A 2
F3A F 0.414(3) 0.4452(18) 0.4926(13) 0.0695(17) Uani 0.2099(18) 1 d . . P A 2
F17A F 0.6744(16) 0.1933(17) 0.3346(7) 0.0442(10) Uani 0.2099(18) 1 d . . P A 2
F16A F 0.6851(14) 0.2933(13) 0.2931(7) 0.0458(9) Uani 0.2099(18) 1 d . . P A 2
F18A F 0.771(3) 0.1922(15) 0.2974(7) 0.033(3) Uani 0.2099(18) 1 d . . P A 2
C68A C 0.0794(7) 0.3638(8) 0.1091(3) 0.0467(9) Uani 0.2099(18) 1 d D . P A 2
H68A H 0.0592 0.4185 0.1076 0.056 Uiso 0.2099(18) 1 calc R U P A 2
C67A C 0.0248(13) 0.3093(10) 0.0885(5) 0.0548(11) Uani 0.2099(18) 1 d . . P A 2
H67A H -0.0273 0.3252 0.0730 0.066 Uiso 0.2099(18) 1 calc R U P A 2
C64A C 0.1890(10) 0.2635(3) 0.1357(4) 0.0418(8) Uani 0.2099(18) 1 d D . P A 2
H64A H 0.2393 0.2453 0.1517 0.050 Uiso 0.2099(18) 1 calc R U P A 2
C66A C 0.0561(18) 0.2373(12) 0.0939(7) 0.0610(16) Uani 0.2099(18) 1 d . . P A 2
H66A H 0.0219 0.1964 0.0833 0.073 Uiso 0.2099(18) 1 calc R U P A 2
C65A C 0.1388(14) 0.2146(10) 0.1149(5) 0.0527(10) Uani 0.2099(18) 1 d . . P A 2
H65A H 0.1611 0.1605 0.1145 0.063 Uiso 0.2099(18) 1 calc R U P A 2
F5A F 0.5415(13) 0.1063(11) 0.5192(5) 0.057(5) Uani 0.2099(18) 1 d . . P A 2
F29A F 0.7899(16) 0.3581(16) 0.2246(6) 0.033(4) Uani 0.2099(18) 1 d . . P A 2
F15A F 1.0733(15) 0.3693(13) 0.2860(5) 0.0456(9) Uani 0.2099(18) 1 d . . P A 2
F44A F 0.8038(13) 0.5341(8) 0.0100(5) 0.0862(10) Uani 0.2099(18) 1 d . . P A 2
F45A F 0.8185(7) 0.5082(5) 0.0706(4) 0.0810(11) Uani 0.2099(18) 1 d . . P A 2

loop_
_atom_site_aniso_label
_atom_site_aniso_U_11
_atom_site_aniso_U_22
_atom_site_aniso_U_33
_atom_site_aniso_U_23
_atom_site_aniso_U_13
_atom_site_aniso_U_12
C1 0.0214(11) 0.0192(11) 0.0152(10) -0.0017(8) -0.0027(8) 0.0008(9)
C2 0.0267(12) 0.0266(12) 0.0159(11) 0.0013(9) -0.0012(9) -0.0006(9)
C3 0.0274(12) 0.0186(11) 0.0233(12) 0.0035(9) 0.0006(9) -0.0037(9)
C4 0.0231(11) 0.0155(10) 0.0231(11) -0.0015(9) -0.0026(9) -0.0022(9)
C5 0.0144(10) 0.0143(10) 0.0183(11) -0.0017(8) -0.0025(8) 0.0014(8)
C6 0.0170(10) 0.0139(10) 0.0185(11) -0.0026(8) -0.0013(8) 0.0002(8)
C7 0.0193(10) 0.0167(10) 0.0204(11) -0.0039(8) -0.0032(8) -0.0028(8)
C8 0.0199(11) 0.0196(11) 0.0203(11) -0.0060(9) -0.0032(9) 0.0000(9)
C9 0.0221(11) 0.0228(11) 0.0164(11) -0.0034(9) -0.0032(8) -0.0029(9)
C10 0.0186(10) 0.0191(11) 0.0161(10) -0.0017(8) -0.0013(8) 0.0000(8)
C11 0.0177(10) 0.0189(11) 0.0170(11) -0.0028(8) -0.0024(8) -0.0016(8)
C12 0.0269(12) 0.0282(12) 0.0169(11) 0.0004(9) -0.0039(9) -0.0045(10)
C13 0.0315(13) 0.0320(13) 0.0204(12) 0.0069(10) -0.0021(10) -0.0087(11)
C14 0.0266(12) 0.0239(12) 0.0306(13) 0.0038(10) -0.0024(10) -0.0097(10)
C15 0.0213(11) 0.0189(11) 0.0238(12) -0.0016(9) -0.0038(9) -0.0047(9)
C16 0.0212(11) 0.0217(11) 0.0220(11) -0.0069(9) -0.0057(9) -0.0006(9)
C17 0.0423(15) 0.0308(14) 0.0255(13) -0.0014(10) -0.0090(11) -0.0114(11)
C18 0.0443(15) 0.0311(14) 0.0319(14) -0.0049(11) -0.0099(12) -0.0143(12)
C19 0.0326(13) 0.0291(13) 0.0317(13) -0.0123(11) -0.0130(10) -0.0034(10)
C20 0.0469(16) 0.0339(14) 0.0297(14) 0.0001(11) -0.0210(12) -0.0047(12)
C21 0.0430(15) 0.0281(13) 0.0306(14) 0.0013(11) -0.0152(11) -0.0127(11)
C22 0.0199(11) 0.0195(11) 0.0201(11) -0.0022(9) -0.0046(8) -0.0037(9)
C23 0.0307(13) 0.0353(14) 0.0257(13) -0.0080(11) -0.0068(10) 0.0096(11)
C24 0.0413(16) 0.0450(17) 0.0366(15) -0.0062(13) -0.0158(12) 0.0214(13)
C25 0.0397(15) 0.0354(14) 0.0284(14) 0.0006(11) -0.0153(11) 0.0047(12)
C26 0.0316(13) 0.0279(12) 0.0174(11) 0.0005(9) -0.0037(9) -0.0024(10)
C27 0.0216(11) 0.0212(11) 0.0222(11) 0.0002(9) -0.0036(9) -0.0005(9)
C28 0.0179(10) 0.0204(11) 0.0191(11) -0.0058(9) -0.0028(8) 0.0022(8)
C29 0.0214(11) 0.0227(12) 0.0232(12) -0.0041(9) -0.0046(9) -0.0001(9)
C30 0.0305(13) 0.0208(12) 0.0387(15) -0.0056(10) -0.0087(11) -0.0021(10)
C31 0.0418(15) 0.0314(14) 0.0370(15) -0.0183(12) -0.0124(12) 0.0002(12)
C32 0.0414(15) 0.0387(15) 0.0211(12) -0.0112(11) -0.0064(11) 0.0039(12)
C33 0.0288(12) 0.0264(12) 0.0220(12) -0.0052(10) -0.0017(9) 0.0028(10)
C34 0.0201(11) 0.0271(12) 0.0253(12) -0.0005(10) 0.0011(9) -0.0050(9)
C35 0.0148(10) 0.0162(10) 0.0258(12) -0.0037(9) -0.0039(8) 0.0019(8)
C36 0.0207(11) 0.0225(12) 0.0317(13) -0.0024(10) -0.0014(9) 0.0000(9)
C37 0.0223(12) 0.0259(13) 0.0495(16) -0.0042(11) 0.0024(11) -0.0068(10)
C38 0.0214(12) 0.0298(14) 0.0562(18) -0.0131(12) -0.0150(11) -0.0021(10)
C39 0.0302(13) 0.0268(13) 0.0373(14) -0.0086(11) -0.0161(11) 0.0023(10)
C40 0.0220(11) 0.0205(11) 0.0275(12) -0.0024(9) -0.0076(9) 0.0003(9)
C41 0.0195(11) 0.0157(10) 0.0233(11) -0.0027(9) -0.0093(9) -0.0002(8)
C42 0.0246(12) 0.0200(12) 0.0351(14) 0.0009(10) -0.0014(10) 0.0039(9)
C43 0.0281(13) 0.0275(13) 0.0358(14) 0.0062(11) -0.0056(10) -0.0015(10)
C44 0.0379(14) 0.0170(12) 0.0417(15) 0.0004(10) -0.0129(11) 0.0046(10)
C45 0.0431(16) 0.0267(14) 0.0422(16) -0.0046(12) -0.0043(12) 0.0153(12)
C46 0.0333(13) 0.0281(13) 0.0309(14) -0.0017(11) -0.0019(11) 0.0065(11)
C47 0.0251(12) 0.0264(12) 0.0185(11) -0.0037(9) -0.0032(9) 0.0030(9)
C48 0.0325(13) 0.0246(12) 0.0198(11) -0.0020(9) -0.0096(9) -0.0028(10)
C49 0.0457(16) 0.0340(14) 0.0277(13) 0.0030(11) -0.0158(11) -0.0059(12)
C50 0.0536(17) 0.0296(14) 0.0341(15) 0.0093(11) -0.0148(13) -0.0079(12)
C51 0.0355(13) 0.0212(12) 0.0322(14) 0.0012(10) -0.0057(11) -0.0059(10)
C52 0.0221(11) 0.0185(11) 0.0205(11) -0.0026(9) -0.0007(9) -0.0039(9)
C53 0.0174(10) 0.0203(11) 0.0213(11) -0.0041(9) 0.0018(8) -0.0036(9)
C54 0.0233(11) 0.0223(12) 0.0261(12) -0.0066(9) 0.0015(9) -0.0075(9)
C55 0.0262(12) 0.0332(14) 0.0255(12) -0.0125(10) 0.0012(10) -0.0128(10)
C56 0.0244(12) 0.0370(14) 0.0194(12) -0.0069(10) -0.0029(9) -0.0090(10)
C57 0.0166(10) 0.0297(12) 0.0153(11) -0.0047(9) -0.0005(8) -0.0041(9)
C58 0.0162(10) 0.0314(13) 0.0169(11) -0.0045(9) -0.0015(8) -0.0036(9)
C59 0.0258(12) 0.0440(15) 0.0200(12) -0.0015(11) -0.0064(9) -0.0083(11)
C60 0.0350(14) 0.0520(17) 0.0210(13) 0.0098(11) -0.0104(10) -0.0121(12)
C61 0.0291(13) 0.0371(15) 0.0338(14) 0.0102(11) -0.0078(11) -0.0092(11)
C62 0.0206(11) 0.0262(12) 0.0243(12) 0.0029(9) -0.0051(9) -0.0059(9)
C63 0.0438(16) 0.0432(16) 0.0324(14) -0.0158(12) -0.0003(12) -0.0235(13)
C69 0.0253(11) 0.0206(11) 0.0177(11) -0.0036(9) 0.0007(9) -0.0016(9)
C70 0.0256(12) 0.0511(17) 0.0219(12) -0.0028(11) -0.0042(10) -0.0046(11)
C71 0.0389(16) 0.071(2) 0.0241(14) 0.0064(13) -0.0095(11) -0.0058(15)
C72 0.0514(17) 0.0424(16) 0.0202(13) 0.0004(11) 0.0055(11) 0.0063(13)
C73 0.0362(15) 0.0415(16) 0.0317(14) 0.0043(12) 0.0075(11) 0.0140(12)
C74 0.0312(13) 0.0409(15) 0.0258(13) 0.0033(11) 0.0005(10) 0.0120(11)
C75 0.0157(10) 0.0330(13) 0.0195(11) -0.0068(9) 0.0018(8) -0.0027(9)
C76 0.0193(11) 0.0340(14) 0.0309(13) -0.0111(11) 0.0033(10) -0.0055(10)
C77 0.0250(13) 0.0539(18) 0.0500(18) -0.0265(15) 0.0058(12) -0.0157(13)
C78 0.0238(14) 0.083(3) 0.0494(19) -0.0330(18) -0.0049(13) -0.0128(15)
C79 0.0277(14) 0.095(3) 0.0288(15) -0.0133(16) -0.0101(11) 0.0049(16)
C80 0.0237(12) 0.0536(17) 0.0250(13) -0.0031(12) -0.0039(10) 0.0003(11)
C81 0.0258(12) 0.0235(12) 0.0309(13) 0.0001(10) 0.0007(10) -0.0002(10)
C82 0.0190(11) 0.0209(11) 0.0200(11) -0.0061(9) 0.0017(8) -0.0003(9)
C83 0.0325(13) 0.0219(12) 0.0260(12) -0.0034(10) 0.0020(10) 0.0008(10)
C84 0.0418(15) 0.0193(12) 0.0374(15) -0.0079(11) 0.0064(12) -0.0030(11)
C85 0.0414(15) 0.0329(14) 0.0303(14) -0.0160(11) 0.0043(11) -0.0085(12)
C86 0.0382(14) 0.0342(14) 0.0196(12) -0.0070(10) -0.0012(10) -0.0062(11)
C87 0.0263(12) 0.0233(12) 0.0223(12) -0.0049(9) 0.0009(9) -0.0031(9)
C88 0.0191(11) 0.0266(12) 0.0160(10) -0.0031(9) -0.0040(8) -0.0052(9)
C89 0.0211(12) 0.0385(14) 0.0261(13) -0.0076(11) -0.0019(9) 0.0000(10)
C90 0.0188(12) 0.0551(18) 0.0248(13) -0.0026(12) 0.0021(9) -0.0062(11)
C91 0.0282(13) 0.0497(17) 0.0213(12) 0.0046(11) -0.0041(10) -0.0192(12)
C92 0.0329(13) 0.0298(13) 0.0198(12) 0.0007(10) -0.0093(10) -0.0106(10)
C93 0.0199(11) 0.0272(12) 0.0173(11) -0.0020(9) -0.0044(8) -0.0039(9)
C94 0.0267(12) 0.0334(14) 0.0270(13) 0.0003(10) -0.0061(10) 0.0023(10)
C95 0.0187(11) 0.0244(11) 0.0146(10) -0.0021(9) -0.0009(8) -0.0019(9)
C96 0.0201(11) 0.0250(12) 0.0327(13) -0.0004(10) 0.0009(9) -0.0014(9)
C97 0.0184(12) 0.0348(14) 0.0380(14) 0.0020(11) 0.0011(10) 0.0020(10)
C98 0.0148(11) 0.0362(14) 0.0333(14) 0.0001(11) 0.0017(9) -0.0035(10)
C99 0.0208(11) 0.0301(13) 0.0202(11) -0.0030(9) 0.0007(9) -0.0055(10)
C100 0.0189(11) 0.0255(12) 0.0189(11) -0.0033(9) -0.0020(8) -0.0007(9)
C101 0.0197(13) 0.0452(18) 0.083(3) 0.0118(17) 0.0015(14) 0.0003(12)
C102 0.0237(12) 0.0319(13) 0.0322(15) -0.0033(11) 0.0007(10) -0.0058(10)
C103 0.0185(10) 0.0177(10) 0.0188(11) -0.0029(8) -0.0037(8) -0.0049(8)
C104 0.0175(10) 0.0222(11) 0.0208(11) -0.0042(9) -0.0018(8) -0.0026(9)
C105 0.0235(11) 0.0232(12) 0.0198(11) -0.0025(9) -0.0062(9) -0.0051(9)
C106 0.0207(11) 0.0225(11) 0.0238(12) -0.0024(9) -0.0087(9) -0.0016(9)
C107 0.0188(11) 0.0187(11) 0.0230(11) -0.0041(9) -0.0050(9) -0.0040(9)
C108 0.0199(11) 0.0165(10) 0.0184(11) -0.0017(8) -0.0033(8) -0.0033(8)
C109 0.0276(13) 0.0432(15) 0.0207(12) 0.0024(11) -0.0046(10) -0.0035(12)
C110 0.0229(12) 0.0261(12) 0.0280(13) -0.0007(10) -0.0040(9) 0.0003(9)
C111 0.0176(10) 0.0152(10) 0.0203(11) 0.0001(8) -0.0051(8) 0.0021(8)
C112 0.0202(11) 0.0171(11) 0.0236(12) 0.0009(9) -0.0045(9) -0.0027(9)
C113 0.0271(12) 0.0159(11) 0.0229(12) -0.0014(9) -0.0061(9) -0.0009(9)
C114 0.0291(12) 0.0182(11) 0.0170(11) -0.0002(9) -0.0030(9) 0.0020(9)
C115 0.0212(11) 0.0155(10) 0.0228(11) 0.0014(9) -0.0011(9) 0.0011(9)
C116 0.0184(11) 0.0165(10) 0.0236(11) -0.0021(9) -0.0055(9) -0.0006(8)
C117 0.0283(13) 0.0283(13) 0.0231(12) -0.0020(10) 0.0027(10) -0.0024(10)
C118 0.0395(14) 0.0237(12) 0.0236(12) -0.0007(10) -0.0077(10) -0.0094(11)
C119 0.0118(10) 0.0231(11) 0.0214(11) -0.0017(9) -0.0004(8) -0.0009(8)
C120 0.0174(10) 0.0255(12) 0.0184(11) -0.0013(9) -0.0034(8) -0.0021(9)
C121 0.0200(11) 0.0237(12) 0.0225(12) 0.0005(9) -0.0011(9) -0.0028(9)
C122 0.0196(11) 0.0210(11) 0.0238(12) -0.0035(9) -0.0021(9) -0.0040(9)
C123 0.0141(10) 0.0229(11) 0.0214(11) -0.0015(9) -0.0027(8) -0.0027(8)
C124 0.0167(10) 0.0215(11) 0.0213(11) 0.0002(9) -0.0031(8) -0.0013(9)
C125 0.0371(14) 0.0250(12) 0.0249(13) -0.0021(10) -0.0040(10) -0.0024(10)
C126 0.0200(11) 0.0246(12) 0.0240(12) -0.0025(9) -0.0029(9) -0.0057(9)
C127 0.0200(11) 0.0189(11) 0.0171(11) -0.0014(8) -0.0035(8) 0.0001(8)
C128 0.0199(11) 0.0198(11) 0.0169(11) 0.0001(8) -0.0030(8) -0.0014(9)
C129 0.0257(12) 0.0195(11) 0.0178(11) 0.0025(9) -0.0003(9) 0.0018(9)
C130 0.0367(13) 0.0236(12) 0.0147(11) -0.0042(9) -0.0001(9) -0.0007(10)
C131 0.0344(13) 0.0266(12) 0.0197(12) -0.0044(9) -0.0045(10) -0.0082(10)
C132 0.0237(11) 0.0263(12) 0.0191(11) -0.0016(9) -0.0011(9) -0.0054(9)
C133 0.0297(13) 0.0336(14) 0.0212(12) -0.0020(10) 0.0036(10) 0.0015(11)
C134 0.0512(17) 0.0556(19) 0.0217(13) -0.0140(13) 0.0003(12) -0.0243(15)
C135 0.0154(10) 0.0204(11) 0.0178(11) -0.0001(8) 0.0000(8) -0.0046(8)
C136 0.0196(11) 0.0251(12) 0.0192(11) -0.0023(9) -0.0014(8) -0.0058(9)
C137 0.0200(11) 0.0263(12) 0.0252(12) 0.0025(9) -0.0034(9) -0.0036(9)
C138 0.0164(10) 0.0204(11) 0.0294(12) -0.0003(9) -0.0015(9) -0.0010(9)
C139 0.0158(10) 0.0212(11) 0.0250(12) -0.0037(9) 0.0004(9) -0.0050(9)
C140 0.0147(10) 0.0241(11) 0.0215(11) -0.0023(9) -0.0023(8) -0.0034(9)
C141 0.0348(14) 0.0371(15) 0.0330(14) -0.0006(12) -0.0109(11) 0.0059(12)
C142 0.0199(11) 0.0267(12) 0.0290(13) -0.0055(10) -0.0031(9) 0.0005(9)
C143 0.0175(10) 0.0210(11) 0.0127(10) -0.0042(8) 0.0010(8) 0.0001(8)
C144 0.0222(11) 0.0208(11) 0.0156(10) -0.0026(8) -0.0009(8) -0.0034(9)
C145 0.0236(11) 0.0257(12) 0.0162(11) -0.0021(9) -0.0031(9) 0.0011(9)
C146 0.0210(11) 0.0270(12) 0.0231(12) -0.0040(9) -0.0069(9) -0.0026(9)
C147 0.0205(11) 0.0234(12) 0.0197(11) -0.0025(9) -0.0019(9) -0.0033(9)
C148 0.0203(11) 0.0211(11) 0.0159(10) -0.0012(8) -0.0027(8) 0.0006(9)
C149 0.0269(12) 0.0294(13) 0.0295(13) 0.0009(10) -0.0074(10) -0.0055(10)
C150 0.0285(13) 0.0283(13) 0.0245(12) 0.0013(10) -0.0086(10) -0.0004(10)
C151 0.0177(10) 0.0218(11) 0.0144(10) -0.0036(8) -0.0032(8) -0.0029(8)
C152 0.0202(11) 0.0259(12) 0.0236(12) -0.0082(9) 0.0043(9) -0.0029(9)
C153 0.0256(12) 0.0203(12) 0.0320(13) -0.0053(10) 0.0031(10) -0.0020(9)
C154 0.0230(11) 0.0230(12) 0.0247(12) -0.0004(9) -0.0003(9) -0.0055(9)
C155 0.0170(10) 0.0269(12) 0.0186(11) -0.0027(9) -0.0023(8) -0.0011(9)
C156 0.0192(11) 0.0215(11) 0.0174(11) -0.0031(9) -0.0026(8) 0.0001(9)
C157 0.0527(18) 0.0232(14) 0.061(2) -0.0070(14) 0.0268(16) -0.0075(13)
C158 0.0248(12) 0.0292(13) 0.0264(13) 0.0046(10) 0.0039(10) 0.0009(10)
C159 0.0462(17) 0.0233(13) 0.0577(19) -0.0050(13) 0.0013(14) 0.0013(12)
C160 0.0410(16) 0.0360(16) 0.059(2) -0.0125(14) -0.0105(14) 0.0125(13)
C161 0.0418(18) 0.0479(19) 0.077(3) -0.0048(18) 0.0104(17) 0.0033(15)
C162 0.067(2) 0.059(2) 0.051(2) 0.0020(17) 0.0122(17) 0.0196(18)
C163 0.064(2) 0.053(2) 0.054(2) -0.0239(17) -0.0148(17) 0.0203(17)
C164 0.0505(18) 0.0323(16) 0.072(2) -0.0162(15) -0.0150(16) 0.0052(14)
B1 0.0151(11) 0.0199(12) 0.0197(12) -0.0008(10) -0.0011(9) -0.0020(9)
B2 0.0172(12) 0.0210(12) 0.0155(12) -0.0036(9) 0.0004(9) -0.0026(10)
F2 0.0233(8) 0.0594(11) 0.0760(13) 0.0013(10) -0.0112(8) 0.0088(8)
F10 0.0390(8) 0.0279(8) 0.0421(9) -0.0052(7) 0.0058(7) 0.0084(6)
F11 0.0186(7) 0.0749(12) 0.0475(10) -0.0126(9) -0.0108(7) 0.0050(7)
F12 0.0276(7) 0.0388(9) 0.0433(9) 0.0114(7) 0.0118(6) 0.0063(6)
F19 0.0861(13) 0.0299(8) 0.0324(9) 0.0052(7) -0.0260(8) -0.0037(8)
F20 0.0600(11) 0.0554(11) 0.0483(11) 0.0128(9) 0.0081(9) 0.0326(9)
F21 0.0593(11) 0.0288(8) 0.0589(11) 0.0120(8) -0.0176(9) -0.0161(8)
F22 0.0542(9) 0.0249(7) 0.0284(8) -0.0054(6) -0.0120(7) -0.0109(7)
F23 0.0293(7) 0.0368(8) 0.0216(7) 0.0007(6) 0.0002(5) -0.0100(6)
F24 0.0267(7) 0.0485(9) 0.0284(8) -0.0020(7) -0.0118(6) 0.0050(6)
F25 0.0288(9) 0.0934(15) 0.0585(12) 0.0352(11) 0.0118(8) 0.0189(9)
F26 0.0421(9) 0.0442(10) 0.0495(10) -0.0106(8) 0.0177(7) -0.0186(7)
F27 0.0515(10) 0.0666(12) 0.0255(8) -0.0139(8) 0.0162(7) -0.0148(9)
F30 0.0558(12) 0.0972(17) 0.0715(14) -0.0215(12) -0.0357(11) -0.0130(12)
F32 0.119(2) 0.0938(18) 0.0765(16) 0.0537(14) -0.0558(15) -0.0361(16)
F34 0.0545(10) 0.0440(9) 0.0242(8) -0.0111(7) -0.0086(7) 0.0165(8)
F35 0.0263(7) 0.0412(9) 0.0510(10) -0.0252(7) 0.0004(7) -0.0102(6)
F36 0.0212(7) 0.0329(8) 0.0378(8) -0.0120(6) 0.0017(6) 0.0043(6)
F37 0.0325(8) 0.0438(9) 0.0319(8) 0.0041(7) 0.0017(6) -0.0151(7)
F39 0.0517(9) 0.0390(9) 0.0364(9) -0.0117(7) -0.0025(7) -0.0216(7)
F40 0.0589(10) 0.0382(9) 0.0200(7) -0.0004(6) -0.0127(7) 0.0026(7)
F41 0.0305(9) 0.0700(13) 0.0580(11) 0.0303(9) -0.0121(8) 0.0057(8)
F42 0.0713(11) 0.0240(8) 0.0341(8) 0.0009(6) -0.0237(8) 0.0013(7)
F46 0.0216(8) 0.0791(13) 0.0430(10) 0.0054(9) 0.0036(7) 0.0106(8)
F47 0.0459(9) 0.0371(9) 0.0361(9) -0.0119(7) 0.0164(7) 0.0026(7)
F48 0.0471(9) 0.0363(9) 0.0344(8) 0.0083(7) 0.0204(7) 0.0034(7)
F49 0.0807(15) 0.0446(11) 0.0828(16) 0.0160(10) 0.0012(12) -0.0030(10)
P1 0.0158(2) 0.0162(3) 0.0141(2) -0.0020(2) -0.00162(19) -0.0008(2)
P2 0.0162(3) 0.0157(3) 0.0168(3) -0.0025(2) -0.0039(2) -0.0001(2)
P3 0.0166(3) 0.0194(3) 0.0165(3) -0.0029(2) -0.0012(2) -0.0021(2)
P4 0.0173(3) 0.0180(3) 0.0170(3) -0.0029(2) -0.0021(2) -0.0004(2)
Mo1 0.01451(8) 0.01245(8) 0.01235(8) -0.00199(6) -0.00286(6) -0.00184(6)
Mo2 0.01534(8) 0.01529(8) 0.01295(8) -0.00296(6) -0.00250(6) -0.00305(6)
N1 0.0156(8) 0.0144(8) 0.0147(9) -0.0015(7) -0.0008(7) -0.0009(7)
N2 0.0145(8) 0.0159(9) 0.0144(8) -0.0009(7) -0.0013(7) 0.0002(7)
N3 0.0150(8) 0.0144(8) 0.0162(9) -0.0011(7) -0.0021(7) 0.0006(7)
N4 0.0152(8) 0.0143(8) 0.0165(9) -0.0021(7) -0.0023(7) -0.0006(7)
N5 0.0160(8) 0.0161(9) 0.0172(9) -0.0004(7) -0.0030(7) -0.0012(7)
N6 0.0231(9) 0.0184(9) 0.0179(9) -0.0035(7) -0.0024(7) -0.0031(7)
N7 0.0146(8) 0.0210(9) 0.0164(9) -0.0049(7) 0.0005(7) -0.0041(7)
N8 0.0151(9) 0.0246(10) 0.0165(9) -0.0016(7) -0.0013(7) -0.0026(7)
F1 0.0306(11) 0.060(3) 0.163(5) 0.065(3) 0.008(2) 0.015(2)
F4 0.0313(10) 0.0419(11) 0.0658(17) 0.0055(13) 0.0168(13) -0.0138(8)
F7 0.184(4) 0.063(2) 0.0245(14) 0.0022(14) 0.0320(18) 0.048(2)
F8 0.0338(16) 0.138(4) 0.0346(13) 0.042(2) -0.0097(11) 0.0138(16)
F9 0.138(4) 0.107(4) 0.0343(13) 0.024(3) -0.0133(17) -0.097(4)
F13 0.073(2) 0.0281(13) 0.096(4) -0.025(2) 0.050(3) -0.0275(12)
F14 0.0205(11) 0.075(2) 0.0521(17) 0.0171(18) 0.0019(10) 0.0000(16)
F28 0.057(2) 0.068(3) 0.0347(14) -0.0162(17) 0.0016(17) -0.0405(17)
F43 0.108(2) 0.0354(12) 0.068(2) -0.0280(15) 0.0405(19) 0.0032(13)
F44 0.111(2) 0.0446(15) 0.110(3) -0.0139(15) -0.045(2) 0.0446(16)
F16 0.055(3) 0.0344(18) 0.057(2) -0.0050(13) -0.043(2) 0.0030(16)
F17 0.044(3) 0.061(2) 0.030(2) 0.0049(14) -0.0108(16) -0.033(2)
F18 0.057(2) 0.059(4) 0.054(4) -0.039(3) -0.008(3) -0.011(3)
F3 0.0304(19) 0.043(3) 0.141(5) -0.035(3) -0.023(2) 0.0187(19)
F6 0.096(3) 0.0386(11) 0.0334(19) -0.0145(13) 0.0008(13) -0.0242(17)
F31 0.094(3) 0.0642(14) 0.0373(18) -0.0219(15) -0.0411(15) 0.0333(18)
F33 0.0645(14) 0.131(4) 0.0459(13) -0.016(2) -0.0249(11) 0.075(3)
F38 0.0274(16) 0.0283(9) 0.053(2) 0.0155(15) -0.0088(12) -0.0081(11)
F45 0.0551(16) 0.0229(11) 0.156(3) -0.0246(17) 0.0335(18) -0.0190(11)
C64 0.049(2) 0.0365(19) 0.044(2) -0.0094(16) -0.0133(16) -0.0147(16)
C65 0.064(3) 0.036(2) 0.062(3) -0.0106(19) -0.015(2) -0.0207(19)
C66 0.075(4) 0.048(3) 0.065(3) -0.031(3) -0.008(3) -0.032(3)
C67 0.071(3) 0.055(2) 0.043(2) -0.0244(19) -0.0100(19) -0.016(2)
C68 0.056(2) 0.043(2) 0.042(2) -0.0174(17) -0.0005(17) -0.0203(18)
F5 0.055(2) 0.0406(17) 0.080(3) 0.0264(18) -0.033(2) -0.0210(18)
F15 0.047(2) 0.069(2) 0.0189(19) -0.0029(14) 0.0079(11) -0.0198(16)
F29 0.053(4) 0.057(3) 0.057(3) -0.037(2) -0.011(2) -0.010(2)
F9A 0.138(4) 0.107(4) 0.0343(13) 0.024(3) -0.0133(17) -0.097(4)
F7A 0.184(4) 0.063(2) 0.0245(14) 0.0022(14) 0.0320(18) 0.048(2)
F28A 0.064(9) 0.065(10) 0.030(5) -0.010(6) 0.006(7) -0.046(7)
F13A 0.073(2) 0.0281(13) 0.096(4) -0.025(2) 0.050(3) -0.0275(12)
F14A 0.019(4) 0.061(7) 0.036(5) 0.017(5) -0.005(3) -0.012(5)
F4A 0.0313(10) 0.0419(11) 0.0658(17) 0.0055(13) 0.0168(13) -0.0138(8)
F1A 0.0306(11) 0.060(3) 0.163(5) 0.065(3) 0.008(2) 0.015(2)
F43A 0.108(2) 0.0354(12) 0.068(2) -0.0280(15) 0.0405(19) 0.0032(13)
F8A 0.0338(16) 0.138(4) 0.0346(13) 0.042(2) -0.0097(11) 0.0138(16)
F33A 0.0645(14) 0.131(4) 0.0459(13) -0.016(2) -0.0249(11) 0.075(3)
F31A 0.094(3) 0.0642(14) 0.0373(18) -0.0219(15) -0.0411(15) 0.0333(18)
F38A 0.0274(16) 0.0283(9) 0.053(2) 0.0155(15) -0.0088(12) -0.0081(11)
F6A 0.096(3) 0.0386(11) 0.0334(19) -0.0145(13) 0.0008(13) -0.0242(17)
F3A 0.0304(19) 0.043(3) 0.141(5) -0.035(3) -0.023(2) 0.0187(19)
F17A 0.044(3) 0.061(2) 0.030(2) 0.0049(14) -0.0108(16) -0.033(2)
F16A 0.055(3) 0.0344(18) 0.057(2) -0.0050(13) -0.043(2) 0.0030(16)
F18A 0.054(7) 0.025(6) 0.023(8) -0.008(5) -0.014(6) -0.014(5)
C68A 0.056(2) 0.043(2) 0.042(2) -0.0174(17) -0.0005(17) -0.0203(18)
C67A 0.071(3) 0.055(2) 0.043(2) -0.0244(19) -0.0100(19) -0.016(2)
C64A 0.049(2) 0.0365(19) 0.044(2) -0.0094(16) -0.0133(16) -0.0147(16)
C66A 0.075(4) 0.048(3) 0.065(3) -0.031(3) -0.008(3) -0.032(3)
C65A 0.064(3) 0.036(2) 0.062(3) -0.0106(19) -0.015(2) -0.0207(19)
F5A 0.109(14) 0.042(7) 0.025(5) 0.002(4) -0.021(8) -0.042(10)
F29A 0.027(8) 0.056(10) 0.020(5) -0.018(5) -0.005(5) -0.006(6)
F15A 0.047(2) 0.069(2) 0.0189(19) -0.0029(14) 0.0079(11) -0.0198(16)
F44A 0.111(2) 0.0446(15) 0.110(3) -0.0139(15) -0.045(2) 0.0446(16)
F45A 0.0551(16) 0.0229(11) 0.156(3) -0.0246(17) 0.0335(18) -0.0190(11)

loop_
_atom_type_symbol
_atom_type_description
_atom_type_scat_dispersion_real
_atom_type_scat_dispersion_imag
_atom_type_scat_source
C C 0.0181 0.0091 'International Tables Vol C Tables 4.2.6.8 and 6.1.1.4'
H H 0.0000 0.0000 'International Tables Vol C Tables 4.2.6.8 and 6.1.1.4'
B B 0.0090 0.0039 'International Tables Vol C Tables 4.2.6.8 and 6.1.1.4'
F F 0.0727 0.0534 'International Tables Vol C Tables 4.2.6.8 and 6.1.1.4'
P P 0.2955 0.4335 'International Tables Vol C Tables 4.2.6.8 and 6.1.1.4'
Mo Mo -0.0483 2.7339 'International Tables Vol C Tables 4.2.6.8 and 6.1.1.4'
N N 0.0311 0.0180 'International Tables Vol C Tables 4.2.6.8 and 6.1.1.4'

loop_
_geom_angle_atom_site_label_1
_geom_angle_atom_site_label_2
_geom_angle_atom_site_label_3
_geom_angle
N3 C1 C2 123.5(2)
N3 C1 H1 118.2
C2 C1 H1 118.2
C1 C2 C3 119.1(2)
C1 C2 H2 120.5
C3 C2 H2 120.5
C4 C3 C2 118.4(2)
C4 C3 H3 120.8
C2 C3 H3 120.8
C3 C4 C5 120.5(2)
C3 C4 H4 119.8
C5 C4 H4 119.8
N3 C5 C4 121.43(19)
N3 C5 C6 114.36(18)
C4 C5 C6 124.17(19)
N4 C6 C7 121.43(19)
N4 C6 C5 113.09(18)
C7 C6 C5 125.37(19)
C6 C7 C8 121.2(2)
C6 C7 H7 119.4
C8 C7 H7 119.4
C7 C8 C9 116.45(19)
C7 C8 C16 121.8(2)
C9 C8 C16 121.6(2)
C10 C9 C8 120.7(2)
C10 C9 H9 119.7
C8 C9 H9 119.7
N4 C10 C9 122.1(2)
N4 C10 C11 112.70(18)
C9 C10 C11 125.2(2)
N5 C11 C12 121.97(19)
N5 C11 C10 113.71(18)
C12 C11 C10 124.31(19)
C13 C12 C11 120.4(2)
C13 C12 H12 119.8
C11 C12 H12 119.8
C12 C13 C14 117.9(2)
C12 C13 H13 121.1
C14 C13 H13 121.1
C15 C14 C13 119.8(2)
C15 C14 H14 120.1
C13 C14 H14 120.1
N5 C15 C14 123.5(2)
N5 C15 H15 118.3
C14 C15 H15 118.3
C21 C16 C17 117.6(2)
C21 C16 C8 121.8(2)
C17 C16 C8 120.6(2)
C18 C17 C16 121.3(2)
C18 C17 H17 119.4
C16 C17 H17 119.4
C19 C18 C17 120.1(2)
C19 C18 H18 119.9
C17 C18 H18 119.9
C20 C19 C18 119.1(2)
C20 C19 H19 120.4
C18 C19 H19 120.4
C19 C20 C21 120.7(2)
C19 C20 H20 119.7
C21 C20 H20 119.7
C16 C21 C20 121.2(2)
C16 C21 H21 119.4
C20 C21 H21 119.4
C23 C22 C27 118.4(2)
C23 C22 P1 122.25(17)
C27 C22 P1 119.33(17)
C24 C23 C22 120.3(2)
C24 C23 H23 119.9
C22 C23 H23 119.9
C25 C24 C23 121.0(2)
C25 C24 H24 119.5
C23 C24 H24 119.5
C24 C25 C26 119.4(2)
C24 C25 H25 120.3
C26 C25 H25 120.3
C25 C26 C27 119.7(2)
C25 C26 H26 120.2
C27 C26 H26 120.2
C26 C27 C22 121.2(2)
C26 C27 H27 119.4
C22 C27 H27 119.4
C29 C28 C33 119.0(2)
C29 C28 P1 120.00(17)
C33 C28 P1 120.30(17)
C28 C29 C30 120.2(2)
C28 C29 H29 119.9
C30 C29 H29 119.9
C31 C30 C29 120.4(2)
C31 C30 H30 119.8
C29 C30 H30 119.8
C30 C31 C32 119.8(2)
C30 C31 H31 120.1
C32 C31 H31 120.1
C33 C32 C31 120.1(2)
C33 C32 H32 119.9
C31 C32 H32 119.9
C32 C33 C28 120.4(2)
C32 C33 H33 119.8
C28 C33 H33 119.8
P1 C34 H34A 109.5
P1 C34 H34B 109.5
H34A C34 H34B 109.5
P1 C34 H34C 109.5
H34A C34 H34C 109.5
H34B C34 H34C 109.5
C40 C35 C36 119.1(2)
C40 C35 P2 119.08(16)
C36 C35 P2 121.66(17)
C37 C36 C35 119.9(2)
C37 C36 H36 120.0
C35 C36 H36 120.0
C38 C37 C36 120.4(2)
C38 C37 H37 119.8
C36 C37 H37 119.8
C39 C38 C37 120.1(2)
C39 C38 H38 120.0
C37 C38 H38 120.0
C38 C39 C40 119.9(2)
C38 C39 H39 120.1
C40 C39 H39 120.1
C39 C40 C35 120.7(2)
C39 C40 H40 119.7
C35 C40 H40 119.7
C42 C41 C46 118.5(2)
C42 C41 P2 118.63(17)
C46 C41 P2 122.89(18)
C41 C42 C43 121.2(2)
C41 C42 H42 119.4
C43 C42 H42 119.4
C44 C43 C42 119.6(2)
C44 C43 H43 120.2
C42 C43 H43 120.2
C43 C44 C45 120.2(2)
C43 C44 H44 119.9
C45 C44 H44 119.9
C44 C45 C46 120.4(2)
C44 C45 H45 119.8
C46 C45 H45 119.8
C45 C46 C41 120.2(2)
C45 C46 H46 119.9
C41 C46 H46 119.9
P2 C47 H47A 109.5
P2 C47 H47B 109.5
H47A C47 H47B 109.5
P2 C47 H47C 109.5
H47A C47 H47C 109.5
H47B C47 H47C 109.5
C49 C48 N6 123.5(2)
C49 C48 H48 118.2
N6 C48 H48 118.2
C48 C49 C50 119.9(2)
C48 C49 H49 120.0
C50 C49 H49 120.0
C51 C50 C49 117.7(2)
C51 C50 H50 121.1
C49 C50 H50 121.1
C50 C51 C52 120.5(2)
C50 C51 H51 119.8
C52 C51 H51 119.8
N6 C52 C51 121.9(2)
N6 C52 C53 113.53(19)
C51 C52 C53 124.5(2)
N7 C53 C54 121.5(2)
N7 C53 C52 112.91(18)
C54 C53 C52 125.5(2)
C53 C54 C55 120.2(2)
C53 C54 H54 119.9
C55 C54 H54 119.9
C54 C55 C56 117.7(2)
C54 C55 C63 121.4(2)
C56 C55 C63 120.9(2)
C57 C56 C55 120.6(2)
C57 C56 H56 119.7
C55 C56 H56 119.7
N7 C57 C56 121.4(2)
N7 C57 C58 113.02(18)
C56 C57 C58 125.6(2)
N8 C58 C59 121.3(2)
N8 C58 C57 114.38(19)
C59 C58 C57 124.3(2)
C60 C59 C58 120.1(2)
C60 C59 H59 119.9
C58 C59 H59 119.9
C59 C60 C61 118.9(2)
C59 C60 H60 120.6
C61 C60 H60 120.6
C62 C61 C60 119.0(2)
C62 C61 H61 120.5
C60 C61 H61 120.5
N8 C62 C61 123.3(2)
N8 C62 H62 118.4
C61 C62 H62 118.4
C64A C63 C68A 119.8(8)
C68 C63 C64 116.5(3)
C64A C63 C55 127.0(6)
C68 C63 C55 121.8(3)
C68A C63 C55 113.2(6)
C64 C63 C55 120.4(3)
C70 C69 C74 119.0(2)
C70 C69 P3 119.46(18)
C74 C69 P3 121.47(18)
C69 C70 C71 120.4(2)
C69 C70 H70 119.8
C71 C70 H70 119.8
C72 C71 C70 120.4(3)
C72 C71 H71 119.8
C70 C71 H71 119.8
C71 C72 C73 119.7(2)
C71 C72 H72 120.1
C73 C72 H72 120.1
C74 C73 C72 119.8(3)
C74 C73 H73 120.1
C72 C73 H73 120.1
C73 C74 C69 120.5(2)
C73 C74 H74 119.8
C69 C74 H74 119.8
C76 C75 C80 119.0(2)
C76 C75 P3 118.30(18)
C80 C75 P3 122.65(19)
C77 C76 C75 120.9(3)
C77 C76 H76 119.6
C75 C76 H76 119.6
C78 C77 C76 120.0(3)
C78 C77 H77 120.0
C76 C77 H77 120.0
C77 C78 C79 120.1(3)
C77 C78 H78 120.0
C79 C78 H78 120.0
C78 C79 C80 120.7(3)
C78 C79 H79 119.7
C80 C79 H79 119.7
C75 C80 C79 119.4(3)
C75 C80 H80 120.3
C79 C80 H80 120.3
P3 C81 H81A 109.5
P3 C81 H81B 109.5
H81A C81 H81B 109.5
P3 C81 H81C 109.5
H81A C81 H81C 109.5
H81B C81 H81C 109.5
C83 C82 C87 118.8(2)
C83 C82 P4 121.59(18)
C87 C82 P4 119.25(17)
C84 C83 C82 120.4(2)
C84 C83 H83 119.8
C82 C83 H83 119.8
C83 C84 C85 120.2(2)
C83 C84 H84 119.9
C85 C84 H84 119.9
C86 C85 C84 119.8(2)
C86 C85 H85 120.1
C84 C85 H85 120.1
C85 C86 C87 120.5(2)
C85 C86 H86 119.7
C87 C86 H86 119.7
C86 C87 C82 120.3(2)
C86 C87 H87 119.9
C82 C87 H87 119.9
C93 C88 C89 118.9(2)
C93 C88 P4 120.27(17)
C89 C88 P4 120.82(19)
C90 C89 C88 120.0(2)
C90 C89 H89 120.0
C88 C89 H89 120.0
C91 C90 C89 120.7(2)
C91 C90 H90 119.7
C89 C90 H90 119.7
C90 C91 C92 120.2(2)
C90 C91 H91 119.9
C92 C91 H91 119.9
C91 C92 C93 119.4(2)
C91 C92 H92 120.3
C93 C92 H92 120.3
C88 C93 C92 120.9(2)
C88 C93 H93 119.5
C92 C93 H93 119.5
P4 C94 H94A 109.5
P4 C94 H94B 109.5
H94A C94 H94B 109.5
P4 C94 H94C 109.5
H94A C94 H94C 109.5
H94B C94 H94C 109.5
C96 C95 C100 116.0(2)
C96 C95 B1 120.3(2)
C100 C95 B1 123.2(2)
C97 C96 C95 122.3(2)
C97 C96 H96 118.8
C95 C96 H96 118.8
C98 C97 C96 120.6(2)
C98 C97 C101 120.0(2)
C96 C97 C101 119.4(2)
C99 C98 C97 118.4(2)
C99 C98 H98 120.8
C97 C98 H98 120.8
C98 C99 C100 120.5(2)
C98 C99 C102 120.1(2)
C100 C99 C102 119.4(2)
C95 C100 C99 122.2(2)
C95 C100 H100 118.9
C99 C100 H100 118.9
F3 C101 F2 105.4(4)
F3 C101 F1 99.4(5)
F2 C101 F1 109.4(4)
F2 C101 F1A 94.0(12)
F2 C101 F3A 108.5(15)
F1A C101 F3A 136.9(17)
F3 C101 C97 115.6(3)
F2 C101 C97 112.2(3)
F1 C101 C97 113.8(3)
F1A C101 C97 104.2(9)
F3A C101 C97 100.5(10)
F5A C102 F6A 105.0(12)
F6 C102 F4 108.3(3)
F6 C102 F5 106.4(3)
F4 C102 F5 104.3(3)
F5A C102 F4A 109.0(9)
F6A C102 F4A 98.9(8)
F5A C102 C99 116.2(8)
F6A C102 C99 114.3(8)
F6 C102 C99 112.5(3)
F4 C102 C99 112.7(2)
F5 C102 C99 112.2(3)
F4A C102 C99 111.7(5)
C104 C103 C108 115.2(2)
C104 C103 B1 121.15(19)
C108 C103 B1 123.49(19)
C105 C104 C103 122.8(2)
C105 C104 H104 118.6
C103 C104 H104 118.6
C106 C105 C104 120.7(2)
C106 C105 C109 120.0(2)
C104 C105 C109 119.3(2)
C105 C106 C107 117.7(2)
C105 C106 H106 121.2
C107 C106 H106 121.2
C108 C107 C106 121.4(2)
C108 C107 C110 120.3(2)
C106 C107 C110 118.2(2)
C107 C108 C103 122.2(2)
C107 C108 H108 118.9
C103 C108 H108 118.9
F9A C109 F8A 128.1(13)
F9A C109 F7A 47.0(13)
F8A C109 F7A 104.1(11)
F8 C109 F9 100.9(4)
F8 C109 F7 105.9(3)
F9 C109 F7 111.7(4)
F9A C109 C105 114.0(11)
F8A C109 C105 117.9(7)
F7A C109 C105 117.5(7)
F8 C109 C105 114.2(2)
F9 C109 C105 112.1(3)
F7 C109 C105 111.5(2)
F12 C110 F10 106.31(19)
F12 C110 F11 107.00(19)
F10 C110 F11 105.5(2)
F12 C110 C107 113.6(2)
F10 C110 C107 112.21(19)
F11 C110 C107 111.76(19)
C116 C111 C112 115.6(2)
C116 C111 B1 122.47(18)
C112 C111 B1 121.88(19)
C113 C112 C111 122.1(2)
C113 C112 H112 118.9
C111 C112 H112 118.9
C114 C113 C112 121.2(2)
C114 C113 C118 118.7(2)
C112 C113 C118 120.0(2)
C113 C114 C115 117.7(2)
C113 C114 H114 121.1
C115 C114 H114 121.1
C114 C115 C116 121.0(2)
C114 C115 C117 119.8(2)
C116 C115 C117 119.2(2)
C115 C116 C111 122.3(2)
C115 C116 H116 118.9
C111 C116 H116 118.9
F15A C117 F13A 101.9(13)
F15A C117 F14A 109.3(10)
F13A C117 F14A 96.5(12)
F13 C117 F14 109.1(3)
F13 C117 F15 107.1(3)
F14 C117 F15 105.3(3)
F15A C117 C115 116.6(10)
F13A C117 C115 112.6(11)
F14A C117 C115 117.1(5)
F13 C117 C115 112.1(3)
F14 C117 C115 110.3(2)
F15 C117 C115 112.6(3)
F16A C118 F17A 123.3(17)
F16A C118 F18A 106.9(12)
F17A C118 F18A 82.8(15)
F18 C118 F17 111.1(4)
F18 C118 F16 104.2(4)
F17 C118 F16 101.1(4)
F16A C118 C113 113.9(11)
F17A C118 C113 115.8(12)
F18A C118 C113 107.1(12)
F18 C118 C113 114.0(4)
F17 C118 C113 112.9(3)
F16 C118 C113 112.5(3)
C124 C119 C120 115.5(2)
C124 C119 B1 120.2(2)
C120 C119 B1 123.98(19)
C121 C120 C119 122.1(2)
C121 C120 H120 119.0
C119 C120 H120 119.0
C120 C121 C122 120.9(2)
C120 C121 C125 122.3(2)
C122 C121 C125 116.7(2)
C123 C122 C121 117.8(2)
C123 C122 H122 121.1
C121 C122 H122 121.1
C122 C123 C124 121.4(2)
C122 C123 C126 120.9(2)
C124 C123 C126 117.6(2)
C123 C124 C119 122.4(2)
C123 C124 H124 118.8
C119 C124 H124 118.8
F19 C125 F20 107.3(2)
F19 C125 F21 105.6(2)
F20 C125 F21 104.5(2)
F19 C125 C121 113.8(2)
F20 C125 C121 112.4(2)
F21 C125 C121 112.6(2)
F22 C126 F24 106.95(18)
F22 C126 F23 106.03(18)
F24 C126 F23 105.62(19)
F22 C126 C123 113.62(19)
F24 C126 C123 112.75(19)
F23 C126 C123 111.32(17)
C128 C127 C132 115.3(2)
C128 C127 B2 123.97(18)
C132 C127 B2 120.70(19)
C129 C128 C127 122.4(2)
C129 C128 H128 118.8
C127 C128 H128 118.8
C130 C129 C128 120.9(2)
C130 C129 C133 120.6(2)
C128 C129 C133 118.6(2)
C129 C130 C131 118.0(2)
C129 C130 H130 121.0
C131 C130 H130 121.0
C130 C131 C132 121.0(2)
C130 C131 C134 120.0(2)
C132 C131 C134 119.0(2)
C131 C132 C127 122.4(2)
C131 C132 H132 118.8
C127 C132 H132 118.8
F25 C133 F26 106.3(2)
F25 C133 F27 106.2(2)
F26 C133 F27 105.7(2)
F25 C133 C129 112.3(2)
F26 C133 C129 112.6(2)
F27 C133 C129 113.0(2)
F29A C134 F30 89.4(9)
F28 C134 F30 100.9(3)
F28 C134 F29 109.8(4)
F30 C134 F29 108.9(3)
F29A C134 F28A 98.5(13)
F30 C134 F28A 128.8(6)
F29A C134 C131 122.2(11)
F28 C134 C131 113.6(3)
F30 C134 C131 112.7(2)
F29 C134 C131 110.6(4)
F28A C134 C131 105.2(6)
C136 C135 C140 115.6(2)
C136 C135 B2 124.66(19)
C140 C135 B2 119.68(19)
C137 C136 C135 122.2(2)
C137 C136 H136 118.9
C135 C136 H136 118.9
C138 C137 C136 121.1(2)
C138 C137 C141 118.3(2)
C136 C137 C141 120.6(2)
C137 C138 C139 117.7(2)
C137 C138 H138 121.2
C139 C138 H138 121.2
C140 C139 C138 121.2(2)
C140 C139 C142 119.7(2)
C138 C139 C142 119.1(2)
C139 C140 C135 122.2(2)
C139 C140 H140 118.9
C135 C140 H140 118.9
F33A C141 F31A 61.0(9)
F33A C141 F32 126.9(8)
F31A C141 F32 126.7(7)
F32 C141 F33 100.6(3)
F32 C141 F31 100.7(3)
F33 C141 F31 113.1(3)
F33A C141 C137 109.8(8)
F31A C141 C137 110.7(6)
F32 C141 C137 112.3(2)
F33 C141 C137 114.0(3)
F31 C141 C137 114.4(2)
F34 C142 F36 106.46(19)
F34 C142 F35 106.66(19)
F36 C142 F35 105.57(19)
F34 C142 C139 113.1(2)
F36 C142 C139 112.71(18)
F35 C142 C139 111.83(19)
C144 C143 C148 115.89(19)
C144 C143 B2 123.72(19)
C148 C143 B2 120.39(19)
C143 C144 C145 122.2(2)
C143 C144 H144 118.9
C145 C144 H144 118.9
C146 C145 C144 120.8(2)
C146 C145 C150 118.9(2)
C144 C145 C150 120.2(2)
C145 C146 C147 118.1(2)
C145 C146 H146 120.9
C147 C146 H146 120.9
C146 C147 C148 120.7(2)
C146 C147 C149 117.7(2)
C148 C147 C149 121.5(2)
C147 C148 C143 122.2(2)
C147 C148 H148 118.9
C143 C148 H148 118.9
F39 C149 F38 109.3(2)
F39 C149 F37 105.02(18)
F38 C149 F37 102.4(2)
F39 C149 F38A 95.2(7)
F37 C149 F38A 121.6(5)
F39 C149 C147 112.6(2)
F38 C149 C147 114.2(2)
F37 C149 C147 112.4(2)
F38A C149 C147 108.7(7)
F42 C150 F41 106.9(2)
F42 C150 F40 105.52(19)
F41 C150 F40 105.68(19)
F42 C150 C145 113.25(19)
F41 C150 C145 112.9(2)
F40 C150 C145 112.0(2)
C156 C151 C152 115.5(2)
C156 C151 B2 123.80(19)
C152 C151 B2 120.68(19)
C153 C152 C151 122.3(2)
C153 C152 H152 118.8
C151 C152 H152 118.8
C154 C153 C152 120.7(2)
C154 C153 C157 118.8(2)
C152 C153 C157 120.5(2)
C155 C154 C153 118.1(2)
C155 C154 H154 121.0
C153 C154 H154 121.0
C154 C155 C156 121.0(2)
C154 C155 C158 119.2(2)
C156 C155 C158 119.8(2)
C155 C156 C151 122.3(2)
C155 C156 H156 118.8
C151 C156 H156 118.8
F43A C157 F44A 117.8(10)
F45 C157 F43 108.0(3)
F45 C157 F44 107.2(3)
F43 C157 F44 102.6(3)
F43A C157 C153 120.3(6)
F44A C157 C153 114.5(7)
F45 C157 C153 113.6(3)
F43 C157 C153 113.4(3)
F44 C157 C153 111.3(3)
F43A C157 F45A 98.0(9)
F44A C157 F45A 97.3(8)
C153 C157 F45A 102.1(4)
F46 C158 F47 106.4(2)
F46 C158 F48 106.5(2)
F47 C158 F48 105.8(2)
F46 C158 C155 112.9(2)
F47 C158 C155 112.51(19)
F48 C158 C155 112.2(2)
C164 C159 F49 118.6(3)
C164 C159 C160 123.7(3)
F49 C159 C160 117.7(3)
C161 C160 C159 117.3(3)
C161 C160 H160 121.3
C159 C160 H160 121.3
C160 C161 C162 120.3(3)
C160 C161 H161 119.8
C162 C161 H161 119.8
C163 C162 C161 119.4(3)
C163 C162 H162 120.3
C161 C162 H162 120.3
C164 C163 C162 120.7(3)
C164 C163 H163 119.6
C162 C163 H163 119.6
C159 C164 C163 118.5(3)
C159 C164 H164 120.7
C163 C164 H164 120.7
C103 B1 C111 110.27(17)
C103 B1 C95 111.75(18)
C111 B1 C95 106.82(17)
C103 B1 C119 108.01(17)
C111 B1 C119 112.12(18)
C95 B1 C119 107.89(17)
C135 B2 C127 111.19(18)
C135 B2 C143 108.40(17)
C127 B2 C143 109.58(17)
C135 B2 C151 109.71(17)
C127 B2 C151 108.22(17)
C143 B2 C151 109.73(18)
C34 P1 C28 103.66(10)
C34 P1 C22 102.31(10)
C28 P1 C22 104.39(10)
C34 P1 Mo1 117.97(8)
C28 P1 Mo1 109.46(7)
C22 P1 Mo1 117.42(7)
C47 P2 C41 103.02(10)
C47 P2 C35 101.95(10)
C41 P2 C35 102.76(10)
C47 P2 Mo1 114.85(8)
C41 P2 Mo1 120.78(7)
C35 P2 Mo1 111.24(7)
C69 P3 C75 100.92(10)
C69 P3 C81 102.17(11)
C75 P3 C81 102.69(11)
C69 P3 Mo2 120.99(8)
C75 P3 Mo2 111.45(7)
C81 P3 Mo2 116.13(8)
C82 P4 C88 102.72(10)
C82 P4 C94 103.25(11)
C88 P4 C94 103.17(11)
C82 P4 Mo2 111.29(7)
C88 P4 Mo2 116.91(8)
C94 P4 Mo2 117.63(8)
N1 Mo1 N4 175.30(7)
N1 Mo1 N5 102.19(7)
N4 Mo1 N5 73.20(6)
N1 Mo1 N3 110.88(7)
N4 Mo1 N3 73.77(6)
N5 Mo1 N3 146.89(6)
N1 Mo1 P1 89.31(5)
N4 Mo1 P1 91.37(5)
N5 Mo1 P1 87.39(5)
N3 Mo1 P1 91.24(5)
N1 Mo1 P2 91.57(5)
N4 Mo1 P2 88.25(5)
N5 Mo1 P2 98.42(5)
N3 Mo1 P2 82.71(5)
P1 Mo1 P2 173.801(19)
N2 Mo2 N7 171.52(7)
N2 Mo2 N6 97.88(7)
N7 Mo2 N6 73.66(7)
N2 Mo2 N8 114.58(7)
N7 Mo2 N8 73.85(7)
N6 Mo2 N8 147.39(7)
N2 Mo2 P4 90.38(5)
N7 Mo2 P4 88.75(5)
N6 Mo2 P4 86.96(5)
N8 Mo2 P4 89.65(5)
N2 Mo2 P3 93.01(5)
N7 Mo2 P3 88.85(5)
N6 Mo2 P3 99.05(5)
N8 Mo2 P3 82.98(5)
P4 Mo2 P3 172.629(19)
N2 N1 Mo1 176.30(15)
N1 N2 Mo2 172.52(16)
C1 N3 C5 116.97(18)
C1 N3 Mo1 124.92(14)
C5 N3 Mo1 118.02(14)
C10 N4 C6 118.01(17)
C10 N4 Mo1 121.23(14)
C6 N4 Mo1 120.70(14)
C15 N5 C11 116.46(18)
C15 N5 Mo1 124.57(14)
C11 N5 Mo1 118.96(14)
C48 N6 C52 116.40(19)
C48 N6 Mo2 124.31(15)
C52 N6 Mo2 119.18(14)
C53 N7 C57 118.67(18)
C53 N7 Mo2 120.63(14)
C57 N7 Mo2 120.65(15)
C62 N8 C58 117.27(19)
C62 N8 Mo2 124.70(15)
C58 N8 Mo2 118.03(15)
C65 C64 C63 120.6(4)
C65 C64 H64 119.7
C63 C64 H64 119.7
C66 C65 C64 120.3(4)
C66 C65 H65 119.9
C64 C65 H65 119.9
C67 C66 C65 119.4(4)
C67 C66 H66 120.3
C65 C66 H66 120.3
C66 C67 C68 120.8(4)
C66 C67 H67 119.6
C68 C67 H67 119.6
C63 C68 C67 121.5(4)
C63 C68 H68 119.3
C67 C68 H68 119.3
F7A F9A C109 71.6(18)
F9A F7A C109 61(2)
C141 F33A F31A 60.1(10)
C141 F31A F33A 58.9(11)
C118 F17A F18A 51.7(11)
C118 F18A F17A 45.5(14)
C63 C68A C67A 125.9(12)
C63 C68A H68A 117.0
C67A C68A H68A 117.0
C66A C67A C68A 111.4(16)
C66A C67A H67A 124.3
C68A C67A H67A 124.3
C65A C64A C63 112.7(11)
C65A C64A H64A 123.7
C63 C64A H64A 123.7
C67A C66A C65A 124.0(17)
C67A C66A H66A 118.0
C65A C66A H66A 118.0
C64A C65A C66A 125.9(15)
C64A C65A H65A 117.1
C66A C65A H65A 117.1

loop_
_geom_bond_atom_site_label_1
_geom_bond_atom_site_label_2
_geom_bond_distance
C1 N3 1.360(3)
C1 C2 1.374(3)
C1 H1 0.9500
C2 C3 1.395(3)
C2 H2 0.9500
C3 C4 1.371(3)
C3 H3 0.9500
C4 C5 1.394(3)
C4 H4 0.9500
C5 N3 1.371(3)
C5 C6 1.454(3)
C6 N4 1.367(3)
C6 C7 1.384(3)
C7 C8 1.398(3)
C7 H7 0.9500
C8 C9 1.399(3)
C8 C16 1.482(3)
C9 C10 1.385(3)
C9 H9 0.9500
C10 N4 1.362(3)
C10 C11 1.452(3)
C11 N5 1.373(3)
C11 C12 1.395(3)
C12 C13 1.378(3)
C12 H12 0.9500
C13 C14 1.394(3)
C13 H13 0.9500
C14 C15 1.372(3)
C14 H14 0.9500
C15 N5 1.364(3)
C15 H15 0.9500
C16 C21 1.379(3)
C16 C17 1.394(3)
C17 C18 1.386(3)
C17 H17 0.9500
C18 C19 1.384(4)
C18 H18 0.9500
C19 C20 1.368(4)
C19 H19 0.9500
C20 C21 1.392(3)
C20 H20 0.9500
C21 H21 0.9500
C22 C23 1.389(3)
C22 C27 1.391(3)
C22 P1 1.827(2)
C23 C24 1.383(4)
C23 H23 0.9500
C24 C25 1.381(4)
C24 H24 0.9500
C25 C26 1.382(4)
C25 H25 0.9500
C26 C27 1.388(3)
C26 H26 0.9500
C27 H27 0.9500
C28 C29 1.389(3)
C28 C33 1.399(3)
C28 P1 1.826(2)
C29 C30 1.395(3)
C29 H29 0.9500
C30 C31 1.381(4)
C30 H30 0.9500
C31 C32 1.389(4)
C31 H31 0.9500
C32 C33 1.387(3)
C32 H32 0.9500
C33 H33 0.9500
C34 P1 1.826(2)
C34 H34A 0.9800
C34 H34B 0.9800
C34 H34C 0.9800
C35 C40 1.392(3)
C35 C36 1.399(3)
C35 P2 1.835(2)
C36 C37 1.392(3)
C36 H36 0.9500
C37 C38 1.386(4)
C37 H37 0.9500
C38 C39 1.384(4)
C38 H38 0.9500
C39 C40 1.392(3)
C39 H39 0.9500
C40 H40 0.9500
C41 C42 1.386(3)
C41 C46 1.394(3)
C41 P2 1.830(2)
C42 C43 1.390(3)
C42 H42 0.9500
C43 C44 1.371(4)
C43 H43 0.9500
C44 C45 1.381(4)
C44 H44 0.9500
C45 C46 1.386(4)
C45 H45 0.9500
C46 H46 0.9500
C47 P2 1.825(2)
C47 H47A 0.9800
C47 H47B 0.9800
C47 H47C 0.9800
C48 C49 1.360(4)
C48 N6 1.368(3)
C48 H48 0.9500
C49 C50 1.402(4)
C49 H49 0.9500
C50 C51 1.377(4)
C50 H50 0.9500
C51 C52 1.391(3)
C51 H51 0.9500
C52 N6 1.378(3)
C52 C53 1.453(3)
C53 N7 1.362(3)
C53 C54 1.392(3)
C54 C55 1.392(3)
C54 H54 0.9500
C55 C56 1.395(4)
C55 C63 1.486(3)
C56 C57 1.384(3)
C56 H56 0.9500
C57 N7 1.367(3)
C57 C58 1.460(3)
C58 N8 1.370(3)
C58 C59 1.392(3)
C59 C60 1.371(4)
C59 H59 0.9500
C60 C61 1.389(4)
C60 H60 0.9500
C61 C62 1.372(3)
C61 H61 0.9500
C62 N8 1.359(3)
C62 H62 0.9500
C63 C64A 1.3906(10)
C63 C68 1.391(5)
C63 C68A 1.3934(10)
C63 C64 1.417(5)
C69 C70 1.375(3)
C69 C74 1.397(3)
C69 P3 1.823(2)
C70 C71 1.385(4)
C70 H70 0.9500
C71 C72 1.374(4)
C71 H71 0.9500
C72 C73 1.388(4)
C72 H72 0.9500
C73 C74 1.379(4)
C73 H73 0.9500
C74 H74 0.9500
C75 C76 1.394(3)
C75 C80 1.394(4)
C75 P3 1.828(2)
C76 C77 1.383(3)
C76 H76 0.9500
C77 C78 1.375(5)
C77 H77 0.9500
C78 C79 1.377(5)
C78 H78 0.9500
C79 C80 1.399(4)
C79 H79 0.9500
C80 H80 0.9500
C81 P3 1.828(2)
C81 H81A 0.9800
C81 H81B 0.9800
C81 H81C 0.9800
C82 C83 1.397(3)
C82 C87 1.398(3)
C82 P4 1.827(2)
C83 C84 1.387(3)
C83 H83 0.9500
C84 C85 1.389(4)
C84 H84 0.9500
C85 C86 1.376(4)
C85 H85 0.9500
C86 C87 1.389(3)
C86 H86 0.9500
C87 H87 0.9500
C88 C93 1.387(3)
C88 C89 1.396(3)
C88 P4 1.830(2)
C89 C90 1.385(4)
C89 H89 0.9500
C90 C91 1.376(4)
C90 H90 0.9500
C91 C92 1.385(4)
C91 H91 0.9500
C92 C93 1.394(3)
C92 H92 0.9500
C93 H93 0.9500
C94 P4 1.830(2)
C94 H94A 0.9800
C94 H94B 0.9800
C94 H94C 0.9800
C95 C96 1.395(3)
C95 C100 1.397(3)
C95 B1 1.650(3)
C96 C97 1.390(3)
C96 H96 0.9500
C97 C98 1.388(4)
C97 C101 1.494(4)
C98 C99 1.382(4)
C98 H98 0.9500
C99 C100 1.398(3)
C99 C102 1.490(3)
C100 H100 0.9500
C101 F3 1.326(10)
C101 F2 1.335(3)
C101 F1 1.346(7)
C101 F1A 1.38(3)
C101 F3A 1.43(4)
C102 F5A 1.211(17)
C102 F6A 1.235(19)
C102 F6 1.341(4)
C102 F4 1.344(3)
C102 F5 1.352(6)
C102 F4A 1.372(10)
C103 C104 1.402(3)
C103 C108 1.403(3)
C103 B1 1.641(3)
C104 C105 1.391(3)
C104 H104 0.9500
C105 C106 1.386(3)
C105 C109 1.486(3)
C106 C107 1.388(3)
C106 H106 0.9500
C107 C108 1.387(3)
C107 C110 1.501(3)
C108 H108 0.9500
C109 F9A 1.13(2)
C109 F8A 1.165(16)
C109 F7A 1.221(18)
C109 F8 1.330(4)
C109 F9 1.339(4)
C109 F7 1.352(4)
C110 F12 1.333(3)
C110 F10 1.337(3)
C110 F11 1.346(3)
C111 C116 1.401(3)
C111 C112 1.405(3)
C111 B1 1.647(3)
C112 C113 1.391(3)
C112 H112 0.9500
C113 C114 1.386(3)
C113 C118 1.493(3)
C114 C115 1.389(3)
C114 H114 0.9500
C115 C116 1.392(3)
C115 C117 1.498(3)
C116 H116 0.9500
C117 F15A 1.22(2)
C117 F13A 1.26(3)
C117 F14A 1.296(11)
C117 F13 1.324(5)
C117 F14 1.349(4)
C117 F15 1.358(5)
C118 F16A 1.18(2)
C118 F17A 1.22(3)
C118 F18A 1.34(3)
C118 F18 1.344(9)
C118 F17 1.364(6)
C118 F16 1.378(5)
C119 C124 1.396(3)
C119 C120 1.404(3)
C119 B1 1.655(3)
C120 C121 1.394(3)
C120 H120 0.9500
C121 C122 1.396(3)
C121 C125 1.491(3)
C122 C123 1.370(3)
C122 H122 0.9500
C123 C124 1.393(3)
C123 C126 1.496(3)
C124 H124 0.9500
C125 F19 1.319(3)
C125 F20 1.340(3)
C125 F21 1.345(3)
C126 F22 1.332(3)
C126 F24 1.339(3)
C126 F23 1.349(3)
C127 C128 1.399(3)
C127 C132 1.404(3)
C127 B2 1.643(3)
C128 C129 1.398(3)
C128 H128 0.9500
C129 C130 1.381(3)
C129 C133 1.498(3)
C130 C131 1.387(3)
C130 H130 0.9500
C131 C132 1.390(3)
C131 C134 1.496(3)
C132 H132 0.9500
C133 F25 1.328(3)
C133 F26 1.330(3)
C133 F27 1.337(3)
C134 F29A 1.24(2)
C134 F28 1.335(5)
C134 F30 1.338(4)
C134 F29 1.375(8)
C134 F28A 1.432(16)
C135 C136 1.399(3)
C135 C140 1.406(3)
C135 B2 1.640(3)
C136 C137 1.392(3)
C136 H136 0.9500
C137 C138 1.387(3)
C137 C141 1.497(3)
C138 C139 1.389(3)
C138 H138 0.9500
C139 C140 1.386(3)
C139 C142 1.499(3)
C140 H140 0.9500
C141 F33A 1.232(19)
C141 F31A 1.247(15)
C141 F32 1.324(3)
C141 F33 1.331(4)
C141 F31 1.346(4)
C142 F34 1.331(3)
C142 F36 1.344(3)
C142 F35 1.348(3)
C143 C144 1.391(3)
C143 C148 1.404(3)
C143 B2 1.646(3)
C144 C145 1.398(3)
C144 H144 0.9500
C145 C146 1.383(3)
C145 C150 1.489(3)
C146 C147 1.389(3)
C146 H146 0.9500
C147 C148 1.390(3)
C147 C149 1.492(3)
C148 H148 0.9500
C149 F39 1.342(3)
C149 F38 1.347(4)
C149 F37 1.347(3)
C149 F38A 1.368(17)
C150 F42 1.333(3)
C150 F41 1.338(3)
C150 F40 1.342(3)
C151 C156 1.395(3)
C151 C152 1.405(3)
C151 B2 1.652(3)
C152 C153 1.388(3)
C152 H152 0.9500
C153 C154 1.388(3)
C153 C157 1.495(4)
C154 C155 1.377(3)
C154 H154 0.9500
C155 C156 1.393(3)
C155 C158 1.496(3)
C156 H156 0.9500
C157 F43A 1.104(13)
C157 F44A 1.259(18)
C157 F45 1.305(4)
C157 F43 1.327(4)
C157 F44 1.367(5)
C157 F45A 1.560(14)
C158 F46 1.330(3)
C158 F47 1.340(3)
C158 F48 1.341(3)
C159 C164 1.347(5)
C159 F49 1.363(4)
C159 C160 1.376(4)
C160 C161 1.376(5)
C160 H160 0.9500
C161 C162 1.389(5)
C161 H161 0.9500
C162 C163 1.378(5)
C162 H162 0.9500
C163 C164 1.362(5)
C163 H163 0.9500
C164 H164 0.9500
P1 Mo1 2.4775(5)
P2 Mo1 2.5223(5)
P3 Mo2 2.5116(6)
P4 Mo2 2.4702(5)
Mo1 N1 1.9317(17)
Mo1 N4 2.1038(17)
Mo1 N5 2.1385(18)
Mo1 N3 2.1544(17)
Mo2 N2 1.9284(17)
Mo2 N7 2.1065(17)
Mo2 N6 2.1188(19)
Mo2 N8 2.1543(18)
N1 N2 1.203(2)
C64 C65 1.394(5)
C64 H64 0.9500
C65 C66 1.389(7)
C65 H65 0.9500
C66 C67 1.359(7)
C66 H66 0.9500
C67 C68 1.393(5)
C67 H67 0.9500
C68 H68 0.9500
F9A F7A 0.94(2)
F33A F31A 1.257(18)
F17A F18A 1.70(4)
C68A C67A 1.457(17)
C68A H68A 0.9500
C67A C66A 1.28(3)
C67A H67A 0.9500
C64A C65A 1.36(2)
C64A H64A 0.9500
C66A C65A 1.42(3)
C66A H66A 0.9500
C65A H65A 0.9500

loop_
_geom_torsion_atom_site_label_1
_geom_torsion_atom_site_label_2
_geom_torsion_atom_site_label_3
_geom_torsion_atom_site_label_4
_geom_torsion
N3 C1 C2 C3 -0.1(3)
C1 C2 C3 C4 1.6(3)
C2 C3 C4 C5 -0.7(3)
C3 C4 C5 N3 -2.0(3)
C3 C4 C5 C6 175.7(2)
N3 C5 C6 N4 -3.0(3)
C4 C5 C6 N4 179.18(19)
N3 C5 C6 C7 173.1(2)
C4 C5 C6 C7 -4.7(3)
N4 C6 C7 C8 -0.5(3)
C5 C6 C7 C8 -176.3(2)
C6 C7 C8 C9 -2.7(3)
C6 C7 C8 C16 174.0(2)
C7 C8 C9 C10 3.2(3)
C16 C8 C9 C10 -173.5(2)
C8 C9 C10 N4 -0.6(3)
C8 C9 C10 C11 177.9(2)
N4 C10 C11 N5 1.0(3)
C9 C10 C11 N5 -177.5(2)
N4 C10 C11 C12 -179.8(2)
C9 C10 C11 C12 1.6(4)
N5 C11 C12 C13 0.2(4)
C10 C11 C12 C13 -178.8(2)
C11 C12 C13 C14 -1.5(4)
C12 C13 C14 C15 0.5(4)
C13 C14 C15 N5 2.0(4)
C7 C8 C16 C21 -163.0(2)
C9 C8 C16 C21 13.6(3)
C7 C8 C16 C17 16.5(3)
C9 C8 C16 C17 -167.0(2)
C21 C16 C17 C18 1.5(4)
C8 C16 C17 C18 -178.0(2)
C16 C17 C18 C19 -1.0(4)
C17 C18 C19 C20 -0.7(4)
C18 C19 C20 C21 1.9(4)
C17 C16 C21 C20 -0.3(4)
C8 C16 C21 C20 179.2(2)
C19 C20 C21 C16 -1.4(4)
C27 C22 C23 C24 -0.6(4)
P1 C22 C23 C24 -178.5(2)
C22 C23 C24 C25 -0.9(4)
C23 C24 C25 C26 1.2(4)
C24 C25 C26 C27 0.0(4)
C25 C26 C27 C22 -1.4(3)
C23 C22 C27 C26 1.7(3)
P1 C22 C27 C26 179.70(17)
C33 C28 C29 C30 -0.1(3)
P1 C28 C29 C30 -170.82(18)
C28 C29 C30 C31 0.2(4)
C29 C30 C31 C32 -0.2(4)
C30 C31 C32 C33 0.1(4)
C31 C32 C33 C28 0.0(4)
C29 C28 C33 C32 0.0(3)
P1 C28 C33 C32 170.69(19)
C40 C35 C36 C37 1.1(3)
P2 C35 C36 C37 176.50(18)
C35 C36 C37 C38 -0.3(4)
C36 C37 C38 C39 -0.5(4)
C37 C38 C39 C40 0.6(4)
C38 C39 C40 C35 0.2(4)
C36 C35 C40 C39 -1.0(3)
P2 C35 C40 C39 -176.58(18)
C46 C41 C42 C43 0.9(3)
P2 C41 C42 C43 -179.29(19)
C41 C42 C43 C44 -0.2(4)
C42 C43 C44 C45 -0.8(4)
C43 C44 C45 C46 1.1(4)
C44 C45 C46 C41 -0.4(4)
C42 C41 C46 C45 -0.6(4)
P2 C41 C46 C45 179.6(2)
N6 C48 C49 C50 1.2(4)
C48 C49 C50 C51 1.1(4)
C49 C50 C51 C52 -1.1(4)
C50 C51 C52 N6 -1.3(4)
C50 C51 C52 C53 175.6(2)
N6 C52 C53 N7 -0.2(3)
C51 C52 C53 N7 -177.4(2)
N6 C52 C53 C54 176.1(2)
C51 C52 C53 C54 -1.0(4)
N7 C53 C54 C55 1.7(3)
C52 C53 C54 C55 -174.4(2)
C53 C54 C55 C56 -1.0(3)
C53 C54 C55 C63 178.0(2)
C54 C55 C56 C57 -0.1(4)
C63 C55 C56 C57 -179.1(2)
C55 C56 C57 N7 0.6(3)
C55 C56 C57 C58 -179.9(2)
N7 C57 C58 N8 -0.1(3)
C56 C57 C58 N8 -179.7(2)
N7 C57 C58 C59 179.5(2)
C56 C57 C58 C59 0.0(4)
N8 C58 C59 C60 -1.2(4)
C57 C58 C59 C60 179.1(2)
C58 C59 C60 C61 -1.7(4)
C59 C60 C61 C62 2.3(4)
C60 C61 C62 N8 0.0(4)
C54 C55 C63 C64A -34.8(8)
C56 C55 C63 C64A 144.1(8)
C54 C55 C63 C68 -135.6(3)
C56 C55 C63 C68 43.3(4)
C54 C55 C63 C68A 142.7(7)
C56 C55 C63 C68A -38.4(7)
C54 C55 C63 C64 30.5(4)
C56 C55 C63 C64 -150.6(3)
C74 C69 C70 C71 -3.0(4)
P3 C69 C70 C71 179.4(2)
C69 C70 C71 C72 2.1(5)
C70 C71 C72 C73 0.8(5)
C71 C72 C73 C74 -2.7(5)
C72 C73 C74 C69 1.7(4)
C70 C69 C74 C73 1.1(4)
P3 C69 C74 C73 178.6(2)
C80 C75 C76 C77 0.5(3)
P3 C75 C76 C77 -176.51(19)
C75 C76 C77 C78 -0.5(4)
C76 C77 C78 C79 0.0(4)
C77 C78 C79 C80 0.6(4)
C76 C75 C80 C79 0.2(4)
P3 C75 C80 C79 177.0(2)
C78 C79 C80 C75 -0.7(4)
C87 C82 C83 C84 -0.2(3)
P4 C82 C83 C84 172.49(19)
C82 C83 C84 C85 -0.1(4)
C83 C84 C85 C86 0.6(4)
C84 C85 C86 C87 -0.8(4)
C85 C86 C87 C82 0.5(4)
C83 C82 C87 C86 0.0(3)
P4 C82 C87 C86 -172.87(18)
C93 C88 C89 C90 -0.2(3)
P4 C88 C89 C90 179.76(18)
C88 C89 C90 C91 0.3(4)
C89 C90 C91 C92 -0.7(4)
C90 C91 C92 C93 0.9(3)
C89 C88 C93 C92 0.5(3)
P4 C88 C93 C92 -179.46(17)
C91 C92 C93 C88 -0.9(3)
C100 C95 C96 C97 -1.9(3)
B1 C95 C96 C97 169.6(2)
C95 C96 C97 C98 2.3(4)
C95 C96 C97 C101 -177.4(3)
C96 C97 C98 C99 -1.0(4)
C101 C97 C98 C99 178.8(3)
C97 C98 C99 C100 -0.8(4)
C97 C98 C99 C102 -178.5(2)
C96 C95 C100 C99 0.1(3)
B1 C95 C100 C99 -171.1(2)
C98 C99 C100 C95 1.2(3)
C102 C99 C100 C95 178.9(2)
C98 C97 C101 F3 97.4(5)
C96 C97 C101 F3 -82.9(5)
C98 C97 C101 F2 -23.5(4)
C96 C97 C101 F2 156.2(3)
C98 C97 C101 F1 -148.4(4)
C96 C97 C101 F1 31.3(5)
C98 C97 C101 F1A -124.0(12)
C96 C97 C101 F1A 55.8(12)
C98 C97 C101 F3A 91.6(16)
C96 C97 C101 F3A -88.6(16)
C98 C99 C102 F5A -111.5(10)
C100 C99 C102 F5A 70.7(10)
C98 C99 C102 F6A 125.7(8)
C100 C99 C102 F6A -52.0(8)
C98 C99 C102 F6 99.0(3)
C100 C99 C102 F6 -78.8(3)
C98 C99 C102 F4 -23.8(3)
C100 C99 C102 F4 158.5(2)
C98 C99 C102 F5 -141.1(3)
C100 C99 C102 F5 41.1(4)
C98 C99 C102 F4A 14.4(6)
C100 C99 C102 F4A -163.3(5)
C108 C103 C104 C105 1.5(3)
B1 C103 C104 C105 -173.6(2)
C103 C104 C105 C106 0.1(3)
C103 C104 C105 C109 -178.7(2)
C104 C105 C106 C107 -1.4(3)
C109 C105 C106 C107 177.4(2)
C105 C106 C107 C108 0.9(3)
C105 C106 C107 C110 -176.73(19)
C106 C107 C108 C103 0.8(3)
C110 C107 C108 C103 178.43(19)
C104 C103 C108 C107 -2.0(3)
B1 C103 C108 C107 173.05(19)
C106 C105 C109 F9A -131.2(17)
C104 C105 C109 F9A 47.5(17)
C106 C105 C109 F8A 50.5(9)
C104 C105 C109 F8A -130.8(9)
C106 C105 C109 F7A 176.3(11)
C104 C105 C109 F7A -4.9(12)
C106 C105 C109 F8 14.3(4)
C104 C105 C109 F8 -166.9(3)
C106 C105 C109 F9 -99.7(4)
C104 C105 C109 F9 79.1(4)
C106 C105 C109 F7 134.3(3)
C104 C105 C109 F7 -46.9(4)
C108 C107 C110 F12 19.3(3)
C106 C107 C110 F12 -163.0(2)
C108 C107 C110 F10 -101.3(2)
C106 C107 C110 F10 76.4(3)
C108 C107 C110 F11 140.5(2)
C106 C107 C110 F11 -41.8(3)
C116 C111 C112 C113 1.1(3)
B1 C111 C112 C113 -175.6(2)
C111 C112 C113 C114 1.1(3)
C111 C112 C113 C118 -175.4(2)
C112 C113 C114 C115 -1.6(3)
C118 C113 C114 C115 174.9(2)
C113 C114 C115 C116 -0.1(3)
C113 C114 C115 C117 179.6(2)
C114 C115 C116 C111 2.4(3)
C117 C115 C116 C111 -177.3(2)
C112 C111 C116 C115 -2.8(3)
B1 C111 C116 C115 173.9(2)
C114 C115 C117 F15A -21.0(10)
C116 C115 C117 F15A 158.7(9)
C114 C115 C117 F13A 96.3(10)
C116 C115 C117 F13A -84.0(11)
C114 C115 C117 F14A -153.2(6)
C116 C115 C117 F14A 26.5(7)
C114 C115 C117 F13 121.0(3)
C116 C115 C117 F13 -59.2(4)
C114 C115 C117 F14 -117.1(3)
C116 C115 C117 F14 62.6(3)
C114 C115 C117 F15 0.1(4)
C116 C115 C117 F15 179.8(3)
C114 C113 C118 F16A -61.8(11)
C112 C113 C118 F16A 114.7(10)
C114 C113 C118 F17A 146.3(12)
C112 C113 C118 F17A -37.2(12)
C114 C113 C118 F18A 56.2(9)
C112 C113 C118 F18A -127.3(9)
C114 C113 C118 F18 36.7(4)
C112 C113 C118 F18 -146.7(3)
C114 C113 C118 F17 164.8(3)
C112 C113 C118 F17 -18.6(4)
C114 C113 C118 F16 -81.6(3)
C112 C113 C118 F16 95.0(3)
C124 C119 C120 C121 -0.3(3)
B1 C119 C120 C121 172.8(2)
C119 C120 C121 C122 0.8(3)
C119 C120 C121 C125 -175.6(2)
C120 C121 C122 C123 -1.1(3)
C125 C121 C122 C123 175.4(2)
C121 C122 C123 C124 1.1(3)
C121 C122 C123 C126 -174.81(19)
C122 C123 C124 C119 -0.7(3)
C126 C123 C124 C119 175.30(19)
C120 C119 C124 C123 0.3(3)
B1 C119 C124 C123 -173.09(19)
C120 C121 C125 F19 -2.8(3)
C122 C121 C125 F19 -179.2(2)
C120 C121 C125 F20 119.4(2)
C122 C121 C125 F20 -57.1(3)
C120 C121 C125 F21 -122.9(2)
C122 C121 C125 F21 60.6(3)
C122 C123 C126 F22 -7.4(3)
C124 C123 C126 F22 176.58(19)
C122 C123 C126 F24 -129.3(2)
C124 C123 C126 F24 54.7(3)
C122 C123 C126 F23 112.2(2)
C124 C123 C126 F23 -63.8(3)
C132 C127 C128 C129 0.5(3)
B2 C127 C128 C129 -177.6(2)
C127 C128 C129 C130 0.9(3)
C127 C128 C129 C133 179.5(2)
C128 C129 C130 C131 -1.3(4)
C133 C129 C130 C131 -179.9(2)
C129 C130 C131 C132 0.4(4)
C129 C130 C131 C134 -179.2(2)
C130 C131 C132 C127 1.0(4)
C134 C131 C132 C127 -179.4(2)
C128 C127 C132 C131 -1.5(3)
B2 C127 C132 C131 176.8(2)
C130 C129 C133 F25 109.1(3)
C128 C129 C133 F25 -69.5(3)
C130 C129 C133 F26 -130.9(2)
C128 C129 C133 F26 50.5(3)
C130 C129 C133 F27 -11.1(3)
C128 C129 C133 F27 170.3(2)
C130 C131 C134 F29A -9.6(13)
C132 C131 C134 F29A 170.7(13)
C130 C131 C134 F28 -151.2(3)
C132 C131 C134 F28 29.2(4)
C130 C131 C134 F30 94.8(3)
C132 C131 C134 F30 -84.8(3)
C130 C131 C134 F29 -27.3(5)
C132 C131 C134 F29 153.1(4)
C130 C131 C134 F28A -120.3(6)
C132 C131 C134 F28A 60.1(7)
C140 C135 C136 C137 0.1(3)
B2 C135 C136 C137 -178.0(2)
C135 C136 C137 C138 0.6(3)
C135 C136 C137 C141 -177.6(2)
C136 C137 C138 C139 -0.3(3)
C141 C137 C138 C139 178.0(2)
C137 C138 C139 C140 -0.8(3)
C137 C138 C139 C142 -179.6(2)
C138 C139 C140 C135 1.6(3)
C142 C139 C140 C135 -179.57(19)
C136 C135 C140 C139 -1.2(3)
B2 C135 C140 C139 176.95(19)
C138 C137 C141 F33A 70.1(8)
C136 C137 C141 F33A -111.7(8)
C138 C137 C141 F31A 135.5(7)
C136 C137 C141 F31A -46.2(7)
C138 C137 C141 F32 -76.7(3)
C136 C137 C141 F32 101.6(3)
C138 C137 C141 F33 36.9(4)
C136 C137 C141 F33 -144.8(3)
C138 C137 C141 F31 169.3(3)
C136 C137 C141 F31 -12.5(4)
C140 C139 C142 F34 26.9(3)
C138 C139 C142 F34 -154.3(2)
C140 C139 C142 F36 147.7(2)
C138 C139 C142 F36 -33.5(3)
C140 C139 C142 F35 -93.6(3)
C138 C139 C142 F35 85.3(2)
C148 C143 C144 C145 0.9(3)
B2 C143 C144 C145 -178.2(2)
C143 C144 C145 C146 -0.4(3)
C143 C144 C145 C150 -176.6(2)
C144 C145 C146 C147 -0.1(3)
C150 C145 C146 C147 176.1(2)
C145 C146 C147 C148 0.2(3)
C145 C146 C147 C149 -179.6(2)
C146 C147 C148 C143 0.4(3)
C149 C147 C148 C143 -179.9(2)
C144 C143 C148 C147 -0.9(3)
B2 C143 C148 C147 178.2(2)
C146 C147 C149 F39 51.0(3)
C148 C147 C149 F39 -128.7(2)
C146 C147 C149 F38 176.5(2)
C148 C147 C149 F38 -3.2(3)
C146 C147 C149 F37 -67.3(3)
C148 C147 C149 F37 112.9(2)
C146 C147 C149 F38A 155.2(7)
C148 C147 C149 F38A -24.5(7)
C146 C145 C150 F42 156.4(2)
C144 C145 C150 F42 -27.4(3)
C146 C145 C150 F41 34.7(3)
C144 C145 C150 F41 -149.1(2)
C146 C145 C150 F40 -84.4(3)
C144 C145 C150 F40 91.8(3)
C156 C151 C152 C153 -0.2(3)
B2 C151 C152 C153 -178.2(2)
C151 C152 C153 C154 0.7(4)
C151 C152 C153 C157 178.6(3)
C152 C153 C154 C155 -0.2(4)
C157 C153 C154 C155 -178.1(3)
C153 C154 C155 C156 -0.7(3)
C153 C154 C155 C158 -179.9(2)
C154 C155 C156 C151 1.2(3)
C158 C155 C156 C151 -179.6(2)
C152 C151 C156 C155 -0.7(3)
B2 C151 C156 C155 177.26(19)
C154 C153 C157 F43A 158.3(10)
C152 C153 C157 F43A -19.6(11)
C154 C153 C157 F44A 9.0(9)
C152 C153 C157 F44A -168.9(8)
C154 C153 C157 F45 -30.9(5)
C152 C153 C157 F45 151.2(3)
C154 C153 C157 F43 -154.7(3)
C152 C153 C157 F43 27.4(4)
C154 C153 C157 F44 90.3(3)
C152 C153 C157 F44 -87.7(3)
C154 C153 C157 F45A -94.9(4)
C152 C153 C157 F45A 87.2(5)
C154 C155 C158 F46 102.5(3)
C156 C155 C158 F46 -76.7(3)
C154 C155 C158 F47 -137.0(2)
C156 C155 C158 F47 43.8(3)
C154 C155 C158 F48 -17.8(3)
C156 C155 C158 F48 163.0(2)
C164 C159 C160 C161 -0.6(5)
F49 C159 C160 C161 178.4(3)
C159 C160 C161 C162 -0.1(5)
C160 C161 C162 C163 0.5(5)
C161 C162 C163 C164 -0.3(5)
F49 C159 C164 C163 -178.2(3)
C160 C159 C164 C163 0.8(5)
C162 C163 C164 C159 -0.4(5)
C104 C103 B1 C111 -156.37(19)
C108 C103 B1 C111 28.9(3)
C104 C103 B1 C95 -37.7(3)
C108 C103 B1 C95 147.52(19)
C104 C103 B1 C119 80.8(2)
C108 C103 B1 C119 -94.0(2)
C116 C111 B1 C103 -73.0(3)
C112 C111 B1 C103 103.5(2)
C116 C111 B1 C95 165.4(2)
C112 C111 B1 C95 -18.1(3)
C116 C111 B1 C119 47.4(3)
C112 C111 B1 C119 -136.1(2)
C96 C95 B1 C103 158.6(2)
C100 C95 B1 C103 -30.6(3)
C96 C95 B1 C111 -80.7(2)
C100 C95 B1 C111 90.1(2)
C96 C95 B1 C119 40.0(3)
C100 C95 B1 C119 -149.2(2)
C124 C119 B1 C103 -33.6(3)
C120 C119 B1 C103 153.61(19)
C124 C119 B1 C111 -155.27(19)
C120 C119 B1 C111 31.9(3)
C124 C119 B1 C95 87.4(2)
C120 C119 B1 C95 -85.4(2)
C136 C135 B2 C127 -19.3(3)
C140 C135 B2 C127 162.73(18)
C136 C135 B2 C143 -139.8(2)
C140 C135 B2 C143 42.2(2)
C136 C135 B2 C151 100.4(2)
C140 C135 B2 C151 -77.6(2)
C128 C127 B2 C135 -101.3(2)
C132 C127 B2 C135 80.7(2)
C128 C127 B2 C143 18.6(3)
C132 C127 B2 C143 -159.5(2)
C128 C127 B2 C151 138.2(2)
C132 C127 B2 C151 -39.9(3)
C144 C143 B2 C135 -138.6(2)
C148 C143 B2 C135 42.3(3)
C144 C143 B2 C127 99.8(2)
C148 C143 B2 C127 -79.2(2)
C144 C143 B2 C151 -18.8(3)
C148 C143 B2 C151 162.10(18)
C156 C151 B2 C135 18.6(3)
C152 C151 B2 C135 -163.60(19)
C156 C151 B2 C127 140.0(2)
C152 C151 B2 C127 -42.1(3)
C156 C151 B2 C143 -100.4(2)
C152 C151 B2 C143 77.4(2)
C29 C28 P1 C34 -149.05(18)
C33 C28 P1 C34 40.4(2)
C29 C28 P1 C22 -42.3(2)
C33 C28 P1 C22 147.14(18)
C29 C28 P1 Mo1 84.24(18)
C33 C28 P1 Mo1 -86.36(18)
C23 C22 P1 C34 57.8(2)
C27 C22 P1 C34 -120.13(18)
C23 C22 P1 C28 -50.0(2)
C27 C22 P1 C28 132.08(17)
C23 C22 P1 Mo1 -171.36(17)
C27 C22 P1 Mo1 10.7(2)
C42 C41 P2 C47 -156.73(18)
C46 C41 P2 C47 23.1(2)
C42 C41 P2 C35 97.59(19)
C46 C41 P2 C35 -82.6(2)
C42 C41 P2 Mo1 -27.0(2)
C46 C41 P2 Mo1 152.82(17)
C40 C35 P2 C47 -158.15(18)
C36 C35 P2 C47 26.4(2)
C40 C35 P2 C41 -51.7(2)
C36 C35 P2 C41 132.92(19)
C40 C35 P2 Mo1 78.95(18)
C36 C35 P2 Mo1 -96.47(18)
C70 C69 P3 C75 138.4(2)
C74 C69 P3 C75 -39.0(2)
C70 C69 P3 C81 -115.9(2)
C74 C69 P3 C81 66.6(2)
C70 C69 P3 Mo2 15.0(2)
C74 C69 P3 Mo2 -162.43(18)
C76 C75 P3 C69 -53.3(2)
C80 C75 P3 C69 129.9(2)
C76 C75 P3 C81 -158.55(18)
C80 C75 P3 C81 24.6(2)
C76 C75 P3 Mo2 76.45(18)
C80 C75 P3 Mo2 -100.4(2)
C83 C82 P4 C88 144.28(19)
C87 C82 P4 C88 -43.0(2)
C83 C82 P4 C94 37.2(2)
C87 C82 P4 C94 -150.07(18)
C83 C82 P4 Mo2 -89.85(19)
C87 C82 P4 Mo2 82.85(18)
C93 C88 P4 C82 130.86(18)
C89 C88 P4 C82 -49.1(2)
C93 C88 P4 C94 -122.04(19)
C89 C88 P4 C94 58.0(2)
C93 C88 P4 Mo2 8.7(2)
C89 C88 P4 Mo2 -171.20(16)
C2 C1 N3 C5 -2.5(3)
C2 C1 N3 Mo1 -178.98(17)
C4 C5 N3 C1 3.4(3)
C6 C5 N3 C1 -174.41(18)
C4 C5 N3 Mo1 -179.79(15)
C6 C5 N3 Mo1 2.4(2)
C9 C10 N4 C6 -2.7(3)
C11 C10 N4 C6 178.63(18)
C9 C10 N4 Mo1 174.29(16)
C11 C10 N4 Mo1 -4.3(2)
C7 C6 N4 C10 3.3(3)
C5 C6 N4 C10 179.54(18)
C7 C6 N4 Mo1 -173.79(15)
C5 C6 N4 Mo1 2.5(2)
C14 C15 N5 C11 -3.2(3)
C14 C15 N5 Mo1 175.43(18)
C12 C11 N5 C15 2.1(3)
C10 C11 N5 C15 -178.75(19)
C12 C11 N5 Mo1 -176.64(17)
C10 C11 N5 Mo1 2.5(2)
C49 C48 N6 C52 -3.5(3)
C49 C48 N6 Mo2 -179.5(2)
C51 C52 N6 C48 3.5(3)
C53 C52 N6 C48 -173.76(19)
C51 C52 N6 Mo2 179.74(18)
C53 C52 N6 Mo2 2.5(2)
C54 C53 N7 C57 -1.2(3)
C52 C53 N7 C57 175.37(18)
C54 C53 N7 Mo2 -178.70(16)
C52 C53 N7 Mo2 -2.1(2)
C56 C57 N7 C53 0.0(3)
C58 C57 N7 C53 -179.50(18)
C56 C57 N7 Mo2 177.56(16)
C58 C57 N7 Mo2 -2.0(2)
C61 C62 N8 C58 -2.9(3)
C61 C62 N8 Mo2 178.23(18)
C59 C58 N8 C62 3.4(3)
C57 C58 N8 C62 -176.85(19)
C59 C58 N8 Mo2 -177.59(17)
C57 C58 N8 Mo2 2.1(2)
C64A C63 C64 C65 -61.4(7)
C68 C63 C64 C65 -10.4(6)
C68A C63 C64 C65 61.6(7)
C55 C63 C64 C65 -177.2(3)
C63 C64 C65 C66 3.6(7)
C64 C65 C66 C67 3.7(8)
C65 C66 C67 C68 -3.7(8)
C64A C63 C68 C67 50.0(7)
C68A C63 C68 C67 -76.8(7)
C64 C63 C68 C67 10.4(6)
C55 C63 C68 C67 177.0(4)
C66 C67 C68 C63 -3.6(7)
F8A C109 F9A F7A 72(2)
F8 C109 F9A F7A 111.1(18)
F9 C109 F9A F7A 161(3)
F7 C109 F9A F7A 5.4(15)
C105 C109 F9A F7A -106.0(14)
F8A C109 F7A F9A -129.5(19)
F8 C109 F7A F9A -102.1(19)
F9 C109 F7A F9A -9.3(18)
F7 C109 F7A F9A -171(2)
C105 C109 F7A F9A 98.1(17)
F32 C141 F33A F31A -116.0(9)
F33 C141 F33A F31A -152.7(19)
F31 C141 F33A F31A -12.7(9)
C137 C141 F33A F31A 103.3(8)
F32 C141 F31A F33A 116.2(10)
F33 C141 F31A F33A 13.6(10)
F31 C141 F31A F33A 155.0(17)
C137 C141 F31A F33A -101.7(9)
F16A C118 F17A F18A 105.5(16)
F18 C118 F17A F18A 14.6(13)
F17 C118 F17A F18A 170(5)
F16 C118 F17A F18A 122.6(11)
C113 C118 F17A F18A -105.5(11)
F16A C118 F18A F17A -122.7(17)
F18 C118 F18A F17A -131(5)
F17 C118 F18A F17A -2.9(15)
F16 C118 F18A F17A -112.8(15)
C113 C118 F18A F17A 114.8(13)
C64A C63 C68A C67A -2.5(18)
C68 C63 C68A C67A 62.4(13)
C64 C63 C68A C67A -53.6(14)
C55 C63 C68A C67A 179.8(12)
C63 C68A C67A C66A 2(2)
C68 C63 C64A C65A -56.5(12)
C68A C63 C64A C65A 4.3(17)
C64 C63 C64A C65A 78.3(12)
C55 C63 C64A C65A -178.3(10)
C68A C67A C66A C65A -5(3)
C63 C64A C65A C66A -7(3)
C67A C66A C65A C64A 8(4)
